data_4119439
loop_
_publ_author_name
'Polly L. Arnold'
'Emmalina Hollis'
'Gary S. Nichol'
'Jason B. Love'
'Jean-Christophe Griveau'
'Roberto Caciuffo'
'Nicola Magnani'
'Laurent Maron'
'Ludovic Castro'
'Ahmed Yahia'
'Samuel O. Odoh'
'Georg Schreckenbach'

_publ_section_title
;
 Oxo-Functionalization and Reduction of the Uranyl Ion through
 Lanthanide-Element Bond Homolysis: Synthetic, Structural, and Bonding
 Analysis of a Series of Singly Reduced Uranyl-Rare Earth 5f1-4fn
 Complexes
;
_journal_name_full 'Journal of the American Chemical Society'
_journal_page_first 3841
_journal_page_last 3854
_journal_paper_doi 10.1021/ja308993g
_journal_volume 135
_journal_year 2013
_chemical_formula_moiety 'C109 H105 N21 O4 U2 Yb2'
_chemical_formula_sum 'C109 H105 N21 O4 U2 Yb2'
_chemical_formula_weight 2595.28
_chemical_name_systematic
;
 ?
;
_space_group_IT_number 2
_symmetry_cell_setting triclinic
_symmetry_space_group_name_Hall '-P 1'
_symmetry_space_group_name_H-M 'P -1'
_atom_sites_solution_hydrogens geom
_atom_sites_solution_primary direct
_atom_sites_solution_secondary difmap
_audit_creation_method SHELXL-97
_cell_angle_alpha 65.355(4)
_cell_angle_beta 87.645(3)
_cell_angle_gamma 87.339(3)
_cell_formula_units_Z 2
_cell_length_a 15.7483(6)
_cell_length_b 18.0491(8)
_cell_length_c 19.3912(7)
_cell_measurement_reflns_used 20582
_cell_measurement_temperature 170(2)
_cell_measurement_theta_max 29.1713
_cell_measurement_theta_min 2.8056
_cell_volume 5002.9(4)
_computing_cell_refinement
;
CrysAlisPro, Oxford Diffraction Ltd.,
Version 1.171.34.40 (release 27-08-2010 CrysAlis171 .NET)
(compiled Aug 27 2010,11:50:40)
;
_computing_data_collection
;
CrysAlisPro, Oxford Diffraction Ltd.,
Version 1.171.34.40 (release 27-08-2010 CrysAlis171 .NET)
(compiled Aug 27 2010,11:50:40)
;
_computing_data_reduction
;
CrysAlisPro, Oxford Diffraction Ltd.,
Version 1.171.34.40 (release 27-08-2010 CrysAlis171 .NET)
(compiled Aug 27 2010,11:50:40)
;
_computing_molecular_graphics 'ORTEP (Farrugia, 1997)'
_computing_structure_refinement 'SHELXL-97 (Sheldrick, 2008)'
_computing_structure_solution 'SHELXS-97 (Sheldrick, 1990)'
_diffrn_ambient_temperature 170(2)
_diffrn_detector_area_resol_mean 16.1042
_diffrn_measured_fraction_theta_full 0.977
_diffrn_measured_fraction_theta_max 0.977
_diffrn_measurement_device_type 'Xcalibur, Eos'
_diffrn_measurement_method '\w scans'
_diffrn_radiation_monochromator graphite
_diffrn_radiation_source 'fine-focus sealed tube'
_diffrn_radiation_type MoK\a
_diffrn_radiation_wavelength 0.71073
_diffrn_reflns_av_R_equivalents 0.0000
_diffrn_reflns_av_sigmaI/netI 0.1093
_diffrn_reflns_limit_h_max 20
_diffrn_reflns_limit_h_min -20
_diffrn_reflns_limit_k_max 23
_diffrn_reflns_limit_k_min -23
_diffrn_reflns_limit_l_max 25
_diffrn_reflns_limit_l_min -25
_diffrn_reflns_number 22461
_diffrn_reflns_theta_full 27.50
_diffrn_reflns_theta_max 27.50
_diffrn_reflns_theta_min 2.81
_exptl_absorpt_coefficient_mu 5.143
_exptl_absorpt_correction_T_max 1.00000
_exptl_absorpt_correction_T_min 0.53966
_exptl_absorpt_correction_type multi-scan
_exptl_absorpt_process_details
;
CrysAlisPro, Oxford Diffraction Ltd.,
Version 1.171.33.55 (release 05-01-2010 CrysAlis171 .NET)
(compiled Jan  5 2010,16:28:46)
empirical absorption correction using spherical harmonics,
 implemented in SCALE3 ABSPACK scaling algorithm.
;
_exptl_crystal_colour red
_exptl_crystal_density_diffrn 1.723
_exptl_crystal_description block
_exptl_crystal_F_000 2524
_exptl_crystal_size_max 0.235
_exptl_crystal_size_mid 0.091
_exptl_crystal_size_min 0.086
_refine_diff_density_max 9.004
_refine_diff_density_min -4.687
_refine_diff_density_rms 0.275
_refine_ls_extinction_method none
_refine_ls_goodness_of_fit_ref 0.933
_refine_ls_hydrogen_treatment constr
_refine_ls_matrix_type full
_refine_ls_number_parameters 1244
_refine_ls_number_reflns 22461
_refine_ls_number_restraints 132
_refine_ls_restrained_S_all 0.932
_refine_ls_R_factor_all 0.0886
_refine_ls_R_factor_gt 0.0545
_refine_ls_shift/su_max 1.771
_refine_ls_shift/su_mean 0.001
_refine_ls_structure_factor_coef Fsqd
_refine_ls_weighting_details 'calc w=1/[\s^2^(Fo^2^)+(0.0800P)^2^+0.0000P] where P=(Fo^2^+2Fc^2^)/3'
_refine_ls_weighting_scheme calc
_refine_ls_wR_factor_gt 0.1316
_refine_ls_wR_factor_ref 0.1394
_reflns_number_gt 13915
_reflns_number_total 22461
_reflns_threshold_expression >2\s(I)
_cod_data_source_file ja308993g_si_002.cif
_cod_data_source_block twin5
_cod_original_cell_volume 5002.9(3)
_cod_database_code 4119439

loop_
_symmetry_equiv_pos_as_xyz
'x, y, z'
'-x, -y, -z'

loop_
_atom_site_label
_atom_site_type_symbol
_atom_site_fract_x
_atom_site_fract_y
_atom_site_fract_z
_atom_site_U_iso_or_equiv
_atom_site_adp_type
_atom_site_occupancy
_atom_site_symmetry_multiplicity
_atom_site_calc_flag
_atom_site_refinement_flags
C1 C 0.2559(6) 0.9040(6) 0.5735(5) 0.030(2) Uani 1 1 d .
H1 H 0.2202 0.8587 0.5971 0.036 Uiso 1 1 calc R
C2 C 0.2217(6) 0.9826(6) 0.5563(5) 0.028(2) Uani 1 1 d .
C3 C 0.1435(6) 1.0116(6) 0.5710(6) 0.038(2) Uani 1 1 d .
H3 H 0.0977 0.9792 0.5994 0.046 Uiso 1 1 calc R
C4 C 0.1433(6) 1.0949(7) 0.5380(6) 0.038(2) Uani 1 1 d .
H4 H 0.0980 1.1308 0.5396 0.046 Uiso 1 1 calc R
C5 C 0.2227(6) 1.1172(6) 0.5013(5) 0.029(2) Uani 1 1 d .
C6 C 0.2585(5) 1.2009(5) 0.4570(5) 0.028(2) Uani 1 1 d .
C7 C 0.1876(7) 1.2672(7) 0.4469(7) 0.051(3) Uani 1 1 d .
H7A H 0.1402 1.2593 0.4197 0.077 Uiso 1 1 calc R
H7B H 0.2105 1.3214 0.4178 0.077 Uiso 1 1 calc R
H7C H 0.1673 1.2629 0.4969 0.077 Uiso 1 1 calc R
C8 C 0.3301(6) 1.2139(6) 0.5020(6) 0.037(2) Uani 1 1 d .
H8A H 0.3083 1.2063 0.5525 0.056 Uiso 1 1 calc R
H8B H 0.3508 1.2693 0.4751 0.056 Uiso 1 1 calc R
H8C H 0.3769 1.1743 0.5072 0.056 Uiso 1 1 calc R
C9 C 0.2931(6) 1.2109(5) 0.3801(5) 0.0283(17) Uani 1 1 d U
C10 C 0.2752(6) 1.2710(6) 0.3081(5) 0.0358(19) Uani 1 1 d U
H10 H 0.2359 1.3158 0.2969 0.043 Uiso 1 1 calc R
C11 C 0.3250(6) 1.2536(6) 0.2559(6) 0.039(2) Uani 1 1 d U
H11 H 0.3282 1.2844 0.2025 0.047 Uiso 1 1 calc R
C12 C 0.3702(6) 1.1795(6) 0.2995(5) 0.0328(18) Uani 1 1 d U
C13 C 0.4281(5) 1.1350(5) 0.2728(5) 0.0248(19) Uani 1 1 d .
H13 H 0.4362 1.1506 0.2198 0.030 Uiso 1 1 calc R
C14 C 0.5141(6) 1.0194(6) 0.2931(5) 0.029(2) Uani 1 1 d .
C15 C 0.6010(6) 1.0045(6) 0.3061(5) 0.029(2) Uani 1 1 d .
H15 H 0.6280 1.0313 0.3319 0.035 Uiso 1 1 calc R
C16 C 0.6498(6) 0.9524(7) 0.2830(5) 0.038(2) Uani 1 1 d .
C17 C 0.7454(7) 0.9446(9) 0.2927(6) 0.070(5) Uani 1 1 d .
H17A H 0.7611 0.8888 0.3281 0.105 Uiso 1 1 calc R
H17B H 0.7629 0.9830 0.3128 0.105 Uiso 1 1 calc R
H17C H 0.7739 0.9569 0.2434 0.105 Uiso 1 1 calc R
C18 C 0.6547(8) 0.8488(8) 0.2264(7) 0.059(3) Uani 1 1 d .
H18A H 0.6864 0.8765 0.1785 0.089 Uiso 1 1 calc R
H18B H 0.6132 0.8133 0.2203 0.089 Uiso 1 1 calc R
H18C H 0.6943 0.8158 0.2663 0.089 Uiso 1 1 calc R
C19 C 0.6096(6) 0.9105(6) 0.2481(5) 0.037(2) Uani 1 1 d .
C20 C 0.5233(6) 0.9237(6) 0.2358(6) 0.038(2) Uani 1 1 d U
H20 H 0.4961 0.8946 0.2123 0.046 Uiso 1 1 calc R
C21 C 0.4737(6) 0.9790(6) 0.2568(5) 0.029(2) Uani 1 1 d .
C22 C 0.3603(6) 0.9920(6) 0.1786(5) 0.035(2) Uani 1 1 d .
H22 H 0.4021 1.0041 0.1391 0.042 Uiso 1 1 calc R
C23 C 0.2774(7) 0.9814(7) 0.1629(5) 0.041(3) Uani 1 1 d .
C24 C 0.2440(8) 0.9811(9) 0.0979(6) 0.072(4) Uani 1 1 d .
H24 H 0.2731 0.9914 0.0510 0.086 Uiso 1 1 calc R
C25 C 0.1595(8) 0.9625(9) 0.1158(7) 0.075(4) Uani 1 1 d .
H25 H 0.1193 0.9588 0.0823 0.090 Uiso 1 1 calc R
C26 C 0.1429(6) 0.9501(6) 0.1904(6) 0.037(2) Uani 1 1 d .
C27 C 0.0578(6) 0.9346(7) 0.2319(6) 0.040(3) Uani 1 1 d U
C28 C 0.0173(7) 1.0160(7) 0.2316(7) 0.053(3) Uani 1 1 d .
H28A H 0.0510 1.0339 0.2628 0.079 Uiso 1 1 calc R
H28B H -0.0410 1.0067 0.2522 0.079 Uiso 1 1 calc R
H28C H 0.0166 1.0581 0.1794 0.079 Uiso 1 1 calc R
C29 C -0.0049(7) 0.9044(8) 0.1908(6) 0.055(3) Uani 1 1 d U
H29A H -0.0123 0.9459 0.1389 0.083 Uiso 1 1 calc R
H29B H -0.0599 0.8947 0.2181 0.083 Uiso 1 1 calc R
H29C H 0.0178 0.8536 0.1893 0.083 Uiso 1 1 calc R
C30 C 0.0641(6) 0.8719(6) 0.3147(6) 0.033(2) Uani 1 1 d .
C31 C 0.0030(6) 0.8166(7) 0.3575(6) 0.045(3) Uani 1 1 d .
H31 H -0.0514 0.8105 0.3414 0.053 Uiso 1 1 calc R
C32 C 0.0372(6) 0.7720(7) 0.4288(6) 0.041(3) Uani 1 1 d U
H32 H 0.0115 0.7284 0.4701 0.050 Uiso 1 1 calc R
C33 C 0.1153(6) 0.8031(6) 0.4278(5) 0.0313(18) Uani 1 1 d U
C34 C 0.1781(6) 0.7778(6) 0.4844(5) 0.0298(18) Uani 1 1 d U
H34 H 0.1665 0.7329 0.5313 0.036 Uiso 1 1 calc R
C35 C 0.3136(5) 0.7724(5) 0.5285(5) 0.0248(19) Uani 1 1 d .
C36 C 0.3398(6) 0.6953(5) 0.5374(5) 0.033(2) Uani 1 1 d .
H36 H 0.3089 0.6693 0.5131 0.039 Uiso 1 1 calc R
C37 C 0.4088(6) 0.6538(5) 0.5797(5) 0.030(2) Uani 1 1 d .
C38 C 0.4339(7) 0.5693(6) 0.5862(6) 0.048(3) Uani 1 1 d .
H38A H 0.4940 0.5677 0.5716 0.072 Uiso 1 1 calc R
H38B H 0.3990 0.5558 0.5526 0.072 Uiso 1 1 calc R
H38C H 0.4249 0.5296 0.6388 0.072 Uiso 1 1 calc R
C39 C 0.5306(6) 0.6495(6) 0.6641(6) 0.042(3) Uani 1 1 d .
H39A H 0.5115 0.6090 0.7138 0.063 Uiso 1 1 calc R
H39B H 0.5630 0.6909 0.6710 0.063 Uiso 1 1 calc R
H39C H 0.5669 0.6224 0.6387 0.063 Uiso 1 1 calc R
C40 C 0.4543(6) 0.6897(6) 0.6162(5) 0.037(2) Uani 1 1 d .
C41 C 0.4294(5) 0.7693(5) 0.6071(5) 0.027(2) Uani 1 1 d .
H41 H 0.4613 0.7951 0.6309 0.033 Uiso 1 1 calc R
C42 C 0.3596(6) 0.8113(5) 0.5645(5) 0.028(2) Uani 1 1 d .
C43 C 0.3369(8) 0.7751(8) 0.2980(8) 0.061(3) Uani 1 1 d .
H43 H 0.2869 0.7928 0.2689 0.074 Uiso 1 1 calc R
C44 C 0.3858(11) 0.7127(10) 0.2931(11) 0.095(5) Uani 1 1 d .
H44 H 0.3696 0.6866 0.2623 0.113 Uiso 1 1 calc R
C45 C 0.4587(11) 0.6890(9) 0.3340(10) 0.089(5) Uani 1 1 d .
H45 H 0.4934 0.6454 0.3321 0.107 Uiso 1 1 calc R
C46 C 0.4824(9) 0.7278(8) 0.3779(8) 0.073(4) Uani 1 1 d .
H46 H 0.5333 0.7124 0.4058 0.087 Uiso 1 1 calc R
C47 C 0.4278(8) 0.7912(7) 0.3796(6) 0.053(3) Uani 1 1 d .
H47 H 0.4426 0.8196 0.4088 0.064 Uiso 1 1 calc R
C48 C 0.1846(7) 1.1163(7) 0.2632(7) 0.052(3) Uani 1 1 d .
H48 H 0.2252 1.1201 0.2243 0.062 Uiso 1 1 calc R
C49 C 0.1279(9) 1.1808(8) 0.2512(8) 0.066(4) Uani 1 1 d .
H49 H 0.1296 1.2278 0.2043 0.079 Uiso 1 1 calc R
C50 C 0.0710(8) 1.1778(9) 0.3044(10) 0.069(4) Uani 1 1 d .
H50 H 0.0310 1.2216 0.2960 0.083 Uiso 1 1 calc R
C51 C 0.0711(8) 1.1107(9) 0.3713(8) 0.065(4) Uani 1 1 d .
H51 H 0.0321 1.1076 0.4110 0.078 Uiso 1 1 calc R
C52 C 0.1281(7) 1.0467(8) 0.3814(6) 0.050(3) Uani 1 1 d .
H52 H 0.1272 0.9996 0.4282 0.059 Uiso 1 1 calc R
C101 C 0.0757(5) 1.7382(5) -0.1487(5) 0.0266(16) Uani 1 1 d U
H101 H 0.0688 1.7959 -0.1691 0.032 Uiso 1 1 calc R
C102 C 0.1338(6) 1.7008(5) -0.1834(5) 0.0295(17) Uani 1 1 d U
C103 C 0.1843(6) 1.7396(6) -0.2503(5) 0.039(2) Uani 1 1 d .
H103 H 0.1845 1.7962 -0.2826 0.047 Uiso 1 1 calc R
C104 C 0.2327(7) 1.6784(7) -0.2586(6) 0.043(3) Uani 1 1 d .
H104 H 0.2729 1.6845 -0.2984 0.052 Uiso 1 1 calc R
C105 C 0.2116(6) 1.6050(6) -0.1972(5) 0.029(2) Uani 1 1 d U
C106 C 0.2450(6) 1.5181(6) -0.1780(5) 0.035(2) Uani 1 1 d .
C107 C 0.3180(7) 1.5205(7) -0.2339(6) 0.050(3) Uani 1 1 d .
H10A H 0.2995 1.5524 -0.2860 0.076 Uiso 1 1 calc R
H10B H 0.3338 1.4648 -0.2273 0.076 Uiso 1 1 calc R
H10C H 0.3672 1.5457 -0.2242 0.076 Uiso 1 1 calc R
C108 C 0.1742(6) 1.4663(6) -0.1850(6) 0.040(3) Uani 1 1 d .
H10D H 0.1275 1.4642 -0.1493 0.060 Uiso 1 1 calc R
H10E H 0.1967 1.4109 -0.1732 0.060 Uiso 1 1 calc R
H10F H 0.1532 1.4906 -0.2369 0.060 Uiso 1 1 calc R
C109 C 0.2783(5) 1.4787(6) -0.0978(5) 0.030(2) Uani 1 1 d .
C110 C 0.3563(6) 1.4388(6) -0.0716(6) 0.039(2) Uani 1 1 d .
H110 H 0.4019 1.4312 -0.1019 0.046 Uiso 1 1 calc R
C111 C 0.3553(6) 1.4121(6) 0.0073(6) 0.037(2) Uani 1 1 d .
H111 H 0.3999 1.3840 0.0409 0.044 Uiso 1 1 calc R
C112 C 0.2756(5) 1.4352(5) 0.0266(5) 0.028(2) Uani 1 1 d .
C113 C 0.2392(5) 1.4264(5) 0.0978(5) 0.025(2) Uani 1 1 d .
H113 H 0.2736 1.4053 0.1413 0.030 Uiso 1 1 calc R
C114 C 0.1362(5) 1.4498(5) 0.1745(5) 0.026(2) Uani 1 1 d .
C115 C 0.0662(6) 1.4085(5) 0.2152(5) 0.028(2) Uani 1 1 d .
H115 H 0.0336 1.3802 0.1943 0.033 Uiso 1 1 calc R
C116 C 0.0412(6) 1.4065(6) 0.2867(5) 0.033(2) Uani 1 1 d .
C117 C -0.0364(6) 1.3604(6) 0.3275(6) 0.040(3) Uani 1 1 d .
H11A H -0.0186 1.3096 0.3699 0.060 Uiso 1 1 calc R
H11B H -0.0692 1.3476 0.2922 0.060 Uiso 1 1 calc R
H11C H -0.0717 1.3939 0.3469 0.060 Uiso 1 1 calc R
C118 C 0.0614(7) 1.4534(7) 0.3911(6) 0.046(3) Uani 1 1 d .
H11D H 0.0077 1.4849 0.3854 0.068 Uiso 1 1 calc R
H11E H 0.1057 1.4796 0.4062 0.068 Uiso 1 1 calc R
H11F H 0.0542 1.3979 0.4300 0.068 Uiso 1 1 calc R
C119 C 0.0873(6) 1.4502(5) 0.3157(5) 0.030(2) Uani 1 1 d .
C120 C 0.1554(6) 1.4933(5) 0.2745(5) 0.029(2) Uani 1 1 d .
H120 H 0.1862 1.5237 0.2944 0.035 Uiso 1 1 calc R
C121 C 0.1810(5) 1.4941(5) 0.2040(5) 0.026(2) Uani 1 1 d .
C122 C 0.3192(6) 1.5404(5) 0.1937(5) 0.031(2) Uani 1 1 d .
H122 H 0.3321 1.4886 0.2335 0.037 Uiso 1 1 calc R
C123 C 0.3819(6) 1.6003(6) 0.1667(5) 0.033(2) Uani 1 1 d .
C124 C 0.4610(6) 1.6012(6) 0.1921(6) 0.041(3) Uani 1 1 d .
H124 H 0.4882 1.5585 0.2335 0.049 Uiso 1 1 calc R
C125 C 0.4941(6) 1.6755(7) 0.1466(6) 0.041(3) Uani 1 1 d .
H125 H 0.5493 1.6931 0.1494 0.050 Uiso 1 1 calc R
C126 C 0.4307(6) 1.7207(6) 0.0951(5) 0.033(2) Uani 1 1 d .
C127 C 0.4410(6) 1.8063(6) 0.0315(6) 0.039(2) Uani 1 1 d .
C128 C 0.5005(7) 1.7973(8) -0.0312(7) 0.063(4) Uani 1 1 d .
H12A H 0.4723 1.7657 -0.0537 0.095 Uiso 1 1 calc R
H12B H 0.5538 1.7691 -0.0086 0.095 Uiso 1 1 calc R
H12C H 0.5127 1.8515 -0.0707 0.095 Uiso 1 1 calc R
C129 C 0.4847(9) 1.8578(7) 0.0635(8) 0.075(4) Uani 1 1 d .
H12D H 0.4999 1.9099 0.0221 0.113 Uiso 1 1 calc R
H12E H 0.5362 1.8288 0.0894 0.113 Uiso 1 1 calc R
H12F H 0.4461 1.8681 0.0997 0.113 Uiso 1 1 calc R
C130 C 0.3600(6) 1.8509(6) -0.0043(5) 0.032(2) Uani 1 1 d .
C131 C 0.3546(7) 1.9335(7) -0.0560(6) 0.048(3) Uani 1 1 d .
H131 H 0.4000 1.9703 -0.0728 0.058 Uiso 1 1 calc R
C132 C 0.2709(7) 1.9509(7) -0.0778(6) 0.050(3) Uani 1 1 d .
H132 H 0.2473 2.0020 -0.1115 0.060 Uiso 1 1 calc R
C133 C 0.2281(6) 1.8788(5) -0.0406(5) 0.033(2) Uani 1 1 d .
C134 C 0.1432(6) 1.8623(6) -0.0483(5) 0.037(2) Uani 1 1 d .
H134 H 0.1043 1.9065 -0.0731 0.045 Uiso 1 1 calc R
C135 C 0.0272(5) 1.7793(5) -0.0180(5) 0.027(2) Uani 1 1 d .
C136 C -0.0237(6) 1.8149(6) 0.0227(6) 0.036(2) Uani 1 1 d .
H136 H 0.0030 1.8452 0.0452 0.043 Uiso 1 1 calc R
C137 C -0.1109(6) 1.8072(6) 0.0312(6) 0.041(3) Uani 1 1 d .
C138 C -0.1593(7) 1.8469(8) 0.0754(8) 0.068(4) Uani 1 1 d .
H13A H -0.1600 1.8097 0.1294 0.101 Uiso 1 1 calc R
H13B H -0.2177 1.8597 0.0575 0.101 Uiso 1 1 calc R
H13C H -0.1318 1.8973 0.0682 0.101 Uiso 1 1 calc R
C139 C -0.2476(6) 1.7513(7) 0.0060(8) 0.064(4) Uani 1 1 d .
H13D H -0.2675 1.7289 0.0591 0.096 Uiso 1 1 calc R
H13E H -0.2625 1.7147 -0.0171 0.096 Uiso 1 1 calc R
H13F H -0.2748 1.8051 -0.0216 0.096 Uiso 1 1 calc R
C140 C -0.1503(7) 1.7592(7) 0.0022(6) 0.045(3) Uani 1 1 d .
C141 C -0.1001(6) 1.7226(6) -0.0362(6) 0.035(2) Uani 1 1 d .
H141 H -0.1267 1.6900 -0.0564 0.042 Uiso 1 1 calc R
C142 C -0.0138(5) 1.7314(5) -0.0462(5) 0.027(2) Uani 1 1 d .
C143 C 0.0601(7) 1.6582(6) 0.1616(6) 0.046(3) Uani 1 1 d .
H143 H 0.0411 1.6385 0.1267 0.055 Uiso 1 1 calc R
C144 C 0.0064(8) 1.6500(8) 0.2233(7) 0.055(3) Uani 1 1 d .
H144 H -0.0478 1.6268 0.2299 0.066 Uiso 1 1 calc R
C145 C 0.0361(9) 1.6772(8) 0.2738(8) 0.073(4) Uani 1 1 d .
H145 H 0.0022 1.6720 0.3172 0.088 Uiso 1 1 calc R
C146 C 0.1139(9) 1.7116(9) 0.2627(8) 0.071(4) Uani 1 1 d .
H146 H 0.1355 1.7292 0.2983 0.085 Uiso 1 1 calc R
C147 C 0.1601(8) 1.7199(7) 0.1975(7) 0.054(3) Uani 1 1 d .
H147 H 0.2122 1.7476 0.1875 0.064 Uiso 1 1 calc R
C148 C 0.3702(7) 1.6273(7) -0.0531(7) 0.053(3) Uani 1 1 d .
H148 H 0.3664 1.5789 -0.0077 0.064 Uiso 1 1 calc R
C149 C 0.4292(7) 1.6291(9) -0.1081(8) 0.061(4) Uani 1 1 d .
H149 H 0.4671 1.5838 -0.0996 0.073 Uiso 1 1 calc R
C150 C 0.4323(8) 1.6968(9) -0.1749(8) 0.060(4) Uani 1 1 d .
H150 H 0.4709 1.6980 -0.2143 0.072 Uiso 1 1 calc R
C151 C 0.3801(8) 1.7627(9) -0.1853(7) 0.067(4) Uani 1 1 d .
H151 H 0.3821 1.8110 -0.2310 0.080 Uiso 1 1 calc R
C152 C 0.3245(7) 1.7565(7) -0.1268(6) 0.046(3) Uani 1 1 d .
H152 H 0.2878 1.8022 -0.1335 0.056 Uiso 1 1 calc R
N1 N 0.3355(5) 0.8908(4) 0.5582(4) 0.0239(16) Uani 1 1 d .
N2 N 0.2717(4) 1.0489(4) 0.5124(4) 0.0279(17) Uani 1 1 d .
N3 N 0.3503(4) 1.1564(4) 0.3737(4) 0.0275(15) Uani 1 1 d U
N4 N 0.4697(4) 1.0733(4) 0.3202(4) 0.0234(16) Uani 1 1 d .
N5 N 0.3843(4) 0.9861(5) 0.2452(4) 0.0273(17) Uani 1 1 d .
N6 N 0.2149(5) 0.9592(5) 0.2221(4) 0.0332(19) Uani 1 1 d .
N7 N 0.1335(5) 0.8642(5) 0.3572(4) 0.0315(16) Uani 1 1 d U
N8 N 0.2503(5) 0.8127(5) 0.4753(4) 0.0318(17) Uani 1 1 d U
N9 N 0.3564(6) 0.8119(5) 0.3416(5) 0.041(2) Uani 1 1 d .
N10 N 0.1843(5) 1.0494(5) 0.3272(5) 0.040(2) Uani 1 1 d .
N101 N 0.0314(4) 1.6922(4) -0.0881(4) 0.0246(14) Uani 1 1 d U
N102 N 0.1526(4) 1.6191(4) -0.1522(4) 0.0218(14) Uani 1 1 d U
N103 N 0.2287(4) 1.4762(5) -0.0381(4) 0.0282(17) Uani 1 1 d .
N104 N 0.1613(5) 1.4462(4) 0.1049(4) 0.0244(16) Uani 1 1 d .
N105 N 0.2425(3) 1.5561(3) 0.1639(3) 0.0000(11) Uiso 1 1 d .
N106 N 0.3617(4) 1.6745(5) 0.1061(4) 0.0304(18) Uani 1 1 d .
N107 N 0.2832(5) 1.8165(4) 0.0034(4) 0.0287(17) Uani 1 1 d .
N108 N 0.1168(4) 1.7878(4) -0.0222(4) 0.0278(17) Uani 1 1 d .
N109 N 0.1366(5) 1.6919(5) 0.1483(5) 0.039(2) Uani 1 1 d .
N110 N 0.3184(5) 1.6904(6) -0.0609(5) 0.041(2) Uani 1 1 d .
O1 O 0.3454(4) 0.9671(4) 0.4041(3) 0.0311(15) Uani 1 1 d .
O2 O 0.4721(3) 1.0612(3) 0.5115(3) 0.0253(14) Uani 1 1 d .
O3 O 0.1562(4) 1.6111(3) 0.0157(3) 0.0284(14) Uani 1 1 d .
O4 O 0.0278(3) 1.4779(4) -0.0509(3) 0.0265(14) Uani 1 1 d .
U1 U 0.403779(19) 1.017897(19) 0.456100(17) 0.01914(8) Uani 1 1 d .
U2 U 0.096582(19) 1.545953(19) -0.021225(17) 0.01935(8) Uani 1 1 d U
Yb1 Yb 0.26515(2) 0.92573(2) 0.34159(2) 0.02518(10) Uani 1 1 d U
Yb2 Yb 0.23148(2) 1.68648(2) 0.04845(2) 0.02385(10) Uani 1 1 d .
N200 N 0.1823(13) 0.536(2) 0.523(3) 0.240(17) Uani 1 1 d G
C200 C 0.233(2) 0.5540(13) 0.4576(18) 0.192(14) Uani 1 1 d G
H200 H 0.2255 0.6048 0.4150 0.230 Uiso 1 1 calc R
C201 C 0.2943(16) 0.497(3) 0.4549(15) 0.24(2) Uani 1 1 d G
H201 H 0.3288 0.5094 0.4105 0.290 Uiso 1 1 calc R
C202 C 0.3051(14) 0.4231(18) 0.517(3) 0.23(2) Uani 1 1 d G
H202 H 0.3471 0.3844 0.5155 0.278 Uiso 1 1 calc R
C203 C 0.255(2) 0.4055(15) 0.5823(18) 0.34(4) Uani 1 1 d G
H203 H 0.2619 0.3547 0.6249 0.408 Uiso 1 1 calc R
C204 C 0.1931(18) 0.462(3) 0.5850(16) 0.23(2) Uani 1 1 d G
H204 H 0.1585 0.4501 0.6294 0.279 Uiso 1 1 calc R

loop_
_atom_site_aniso_label
_atom_site_aniso_U_11
_atom_site_aniso_U_22
_atom_site_aniso_U_33
_atom_site_aniso_U_23
_atom_site_aniso_U_13
_atom_site_aniso_U_12
C1 0.042(6) 0.037(5) 0.014(4) -0.013(4) 0.003(4) -0.004(5)
C2 0.026(5) 0.037(5) 0.023(5) -0.014(4) 0.006(4) -0.003(4)
C3 0.029(5) 0.047(6) 0.042(6) -0.022(5) 0.006(5) 0.003(5)
C4 0.026(5) 0.051(7) 0.049(6) -0.033(6) 0.000(5) 0.015(5)
C5 0.030(5) 0.031(5) 0.028(5) -0.017(4) -0.003(4) 0.006(4)
C6 0.026(5) 0.020(4) 0.041(6) -0.016(4) -0.003(4) 0.006(4)
C7 0.049(7) 0.044(7) 0.061(8) -0.023(6) -0.006(6) 0.028(6)
C8 0.043(6) 0.034(5) 0.038(6) -0.018(5) -0.004(5) 0.003(5)
C9 0.029(4) 0.023(4) 0.033(3) -0.012(3) -0.006(3) 0.007(3)
C10 0.042(5) 0.025(4) 0.035(4) -0.008(3) -0.010(4) 0.005(3)
C11 0.047(5) 0.034(4) 0.032(4) -0.009(3) -0.005(4) -0.001(4)
C12 0.034(3) 0.032(3) 0.036(3) -0.018(3) 0.012(3) -0.014(3)
C13 0.033(5) 0.025(5) 0.014(4) -0.007(4) 0.000(4) -0.006(4)
C14 0.027(5) 0.035(5) 0.024(5) -0.013(4) 0.006(4) 0.002(4)
C15 0.027(5) 0.036(5) 0.020(5) -0.007(4) 0.001(4) -0.005(4)
C16 0.028(5) 0.055(7) 0.031(6) -0.019(5) 0.001(4) 0.004(5)
C17 0.050(7) 0.148(14) 0.038(7) -0.067(8) -0.028(6) 0.044(8)
C18 0.060(8) 0.063(8) 0.065(8) -0.039(7) 0.015(7) 0.009(7)
C19 0.035(6) 0.040(6) 0.032(6) -0.012(5) 0.002(5) 0.006(5)
C20 0.041(6) 0.045(6) 0.036(6) -0.023(5) 0.003(5) -0.009(5)
C21 0.028(5) 0.038(5) 0.019(5) -0.010(4) 0.003(4) -0.007(4)
C22 0.040(6) 0.040(6) 0.021(5) -0.010(5) 0.000(4) 0.004(5)
C23 0.048(6) 0.057(7) 0.023(5) -0.020(5) -0.006(5) -0.001(5)
C24 0.064(9) 0.127(13) 0.027(6) -0.033(8) -0.004(6) -0.013(8)
C25 0.056(8) 0.129(13) 0.041(8) -0.033(8) -0.013(6) -0.027(8)
C26 0.036(6) 0.040(6) 0.036(6) -0.016(5) -0.015(5) 0.002(5)
C27 0.037(6) 0.051(7) 0.045(6) -0.032(6) -0.019(5) 0.008(5)
C28 0.041(6) 0.051(7) 0.076(9) -0.036(7) -0.022(6) 0.024(6)
C29 0.048(7) 0.070(8) 0.052(7) -0.027(7) -0.019(6) -0.009(6)
C30 0.025(5) 0.038(6) 0.046(6) -0.026(5) -0.004(4) -0.004(4)
C31 0.030(6) 0.071(8) 0.046(7) -0.037(6) 0.006(5) -0.011(5)
C32 0.034(6) 0.045(6) 0.047(7) -0.020(6) 0.006(5) -0.007(5)
C33 0.025(4) 0.033(4) 0.038(4) -0.017(3) -0.002(3) 0.001(3)
C34 0.027(4) 0.031(4) 0.030(4) -0.011(3) 0.003(3) 0.001(3)
C35 0.024(5) 0.025(5) 0.028(5) -0.012(4) -0.002(4) -0.007(4)
C36 0.041(6) 0.026(5) 0.033(5) -0.014(4) -0.002(4) -0.002(4)
C37 0.036(5) 0.025(5) 0.025(5) -0.007(4) 0.005(4) 0.001(4)
C38 0.057(7) 0.035(6) 0.054(7) -0.021(6) -0.010(6) 0.013(5)
C39 0.035(6) 0.037(6) 0.051(7) -0.015(5) -0.012(5) 0.009(5)
C40 0.040(6) 0.030(5) 0.028(5) 0.000(4) 0.002(4) -0.007(5)
C41 0.021(5) 0.030(5) 0.026(5) -0.006(4) 0.001(4) -0.002(4)
C42 0.030(5) 0.023(5) 0.025(5) -0.004(4) 0.003(4) -0.005(4)
C43 0.056(8) 0.068(9) 0.080(10) -0.050(8) 0.006(7) -0.009(7)
C44 0.094(12) 0.080(11) 0.146(17) -0.084(12) 0.018(12) -0.002(10)
C45 0.092(12) 0.058(9) 0.128(15) -0.054(11) 0.036(11) 0.014(9)
C46 0.065(9) 0.059(9) 0.071(10) -0.009(8) 0.021(7) 0.018(7)
C47 0.059(8) 0.050(7) 0.044(7) -0.014(6) 0.004(6) 0.012(6)
C48 0.041(6) 0.048(7) 0.055(8) -0.010(6) -0.007(6) 0.001(6)
C49 0.071(9) 0.041(7) 0.079(10) -0.019(7) -0.018(8) 0.010(7)
C50 0.054(8) 0.062(9) 0.117(13) -0.061(10) -0.038(9) 0.020(7)
C51 0.047(7) 0.095(11) 0.084(10) -0.067(10) -0.024(7) 0.007(7)
C52 0.055(7) 0.063(8) 0.041(7) -0.032(6) -0.022(6) 0.026(6)
C101 0.034(4) 0.017(3) 0.031(4) -0.011(3) -0.010(3) 0.001(3)
C102 0.031(4) 0.027(3) 0.030(4) -0.011(3) -0.022(3) 0.016(3)
C103 0.044(6) 0.036(6) 0.029(6) -0.007(5) 0.017(5) -0.009(5)
C104 0.043(6) 0.055(7) 0.027(6) -0.011(5) 0.011(5) -0.020(5)
C105 0.025(5) 0.040(6) 0.021(5) -0.011(4) 0.006(4) -0.012(4)
C106 0.026(5) 0.053(6) 0.037(6) -0.030(5) 0.011(4) -0.002(5)
C107 0.052(7) 0.069(8) 0.033(6) -0.026(6) 0.015(5) -0.004(6)
C108 0.046(6) 0.049(6) 0.033(6) -0.025(5) -0.003(5) 0.000(5)
C109 0.023(5) 0.032(5) 0.038(6) -0.019(5) 0.006(4) -0.003(4)
C110 0.026(5) 0.051(6) 0.049(7) -0.031(6) 0.000(5) 0.006(5)
C111 0.022(5) 0.038(6) 0.050(7) -0.020(5) -0.008(5) 0.014(4)
C112 0.022(5) 0.029(5) 0.033(5) -0.013(4) -0.003(4) 0.002(4)
C113 0.028(5) 0.018(4) 0.026(5) -0.005(4) -0.011(4) 0.009(4)
C114 0.026(5) 0.030(5) 0.020(5) -0.008(4) -0.007(4) 0.010(4)
C115 0.033(5) 0.023(5) 0.023(5) -0.005(4) -0.003(4) 0.002(4)
C116 0.028(5) 0.032(5) 0.027(5) -0.003(4) 0.001(4) 0.007(4)
C117 0.035(6) 0.044(6) 0.032(6) -0.006(5) -0.001(5) 0.000(5)
C118 0.053(7) 0.046(6) 0.041(6) -0.022(6) 0.012(5) -0.004(5)
C119 0.034(5) 0.026(5) 0.020(5) -0.001(4) 0.004(4) 0.003(4)
C120 0.035(5) 0.020(5) 0.032(5) -0.011(4) -0.012(4) 0.006(4)
C121 0.028(5) 0.021(4) 0.022(5) -0.001(4) -0.008(4) -0.005(4)
C122 0.042(6) 0.018(4) 0.027(5) -0.006(4) 0.002(4) 0.008(4)
C123 0.034(5) 0.030(5) 0.031(5) -0.010(5) 0.000(4) 0.004(4)
C124 0.034(6) 0.038(6) 0.046(7) -0.013(5) -0.006(5) 0.002(5)
C125 0.026(5) 0.052(7) 0.052(7) -0.027(6) -0.007(5) 0.003(5)
C126 0.022(5) 0.046(6) 0.036(6) -0.024(5) 0.001(4) -0.002(4)
C127 0.031(5) 0.047(6) 0.046(6) -0.025(5) 0.002(5) -0.014(5)
C128 0.039(7) 0.079(9) 0.059(8) -0.017(7) 0.021(6) -0.006(6)
C129 0.090(10) 0.051(8) 0.087(10) -0.026(8) -0.047(8) -0.013(7)
C130 0.034(5) 0.035(5) 0.033(5) -0.018(5) 0.002(4) -0.009(4)
C131 0.048(7) 0.044(7) 0.051(7) -0.016(6) 0.004(6) -0.017(5)
C132 0.053(7) 0.037(6) 0.051(7) -0.010(6) 0.000(6) -0.005(5)
C133 0.034(5) 0.023(5) 0.037(6) -0.009(4) 0.003(4) -0.001(4)
C134 0.034(6) 0.041(6) 0.034(6) -0.013(5) -0.005(4) 0.000(5)
C135 0.027(5) 0.027(5) 0.028(5) -0.012(4) 0.001(4) -0.002(4)
C136 0.031(5) 0.044(6) 0.040(6) -0.025(5) -0.010(4) 0.009(5)
C137 0.035(6) 0.044(6) 0.049(7) -0.026(6) 0.002(5) 0.009(5)
C138 0.039(7) 0.089(10) 0.097(11) -0.064(9) 0.007(7) 0.009(7)
C139 0.032(6) 0.037(6) 0.127(12) -0.039(8) 0.033(7) -0.011(5)
C140 0.039(6) 0.048(7) 0.049(7) -0.021(6) 0.000(5) 0.004(5)
C141 0.032(5) 0.032(5) 0.048(6) -0.024(5) -0.006(5) 0.001(4)
C142 0.023(5) 0.022(5) 0.033(5) -0.009(4) -0.005(4) 0.005(4)
C143 0.049(7) 0.037(6) 0.047(7) -0.013(5) -0.004(6) 0.007(5)
C144 0.050(7) 0.060(8) 0.051(8) -0.021(7) 0.011(6) 0.002(6)
C145 0.064(9) 0.065(9) 0.085(11) -0.031(8) 0.029(8) 0.017(8)
C146 0.067(9) 0.097(11) 0.069(10) -0.055(9) 0.000(8) 0.007(8)
C147 0.054(7) 0.050(7) 0.067(8) -0.034(7) -0.004(6) 0.007(6)
C148 0.046(7) 0.049(7) 0.070(9) -0.031(7) 0.017(6) -0.010(6)
C149 0.038(7) 0.075(9) 0.099(11) -0.066(9) 0.016(7) -0.009(6)
C150 0.045(7) 0.083(10) 0.072(10) -0.053(9) 0.023(7) -0.028(7)
C151 0.066(9) 0.088(11) 0.050(8) -0.033(8) 0.013(7) -0.015(8)
C152 0.038(6) 0.061(8) 0.038(6) -0.019(6) 0.007(5) -0.006(6)
N1 0.031(4) 0.023(4) 0.019(4) -0.010(3) -0.003(3) 0.002(3)
N2 0.022(4) 0.027(4) 0.029(4) -0.007(4) 0.005(3) 0.004(3)
N3 0.027(4) 0.025(3) 0.031(3) -0.013(3) 0.001(3) 0.005(3)
N4 0.023(4) 0.023(4) 0.022(4) -0.008(3) 0.001(3) 0.003(3)
N5 0.026(4) 0.031(4) 0.025(4) -0.011(4) 0.001(3) -0.003(3)
N6 0.029(4) 0.048(5) 0.028(4) -0.021(4) -0.010(3) 0.008(4)
N7 0.026(3) 0.035(4) 0.037(4) -0.018(3) -0.008(3) -0.003(3)
N8 0.032(4) 0.033(4) 0.025(3) -0.006(3) -0.008(3) -0.009(3)
N9 0.052(6) 0.029(5) 0.044(5) -0.020(4) 0.016(5) -0.008(4)
N10 0.045(5) 0.040(5) 0.044(5) -0.024(5) -0.015(4) 0.011(4)
N101 0.022(4) 0.021(3) 0.032(4) -0.013(3) -0.006(3) 0.002(3)
N102 0.021(3) 0.025(3) 0.021(3) -0.012(3) 0.004(3) 0.002(3)
N103 0.020(4) 0.035(4) 0.030(4) -0.015(4) -0.003(3) 0.003(3)
N104 0.030(4) 0.017(4) 0.023(4) -0.005(3) -0.010(3) 0.002(3)
N106 0.021(4) 0.035(4) 0.033(5) -0.012(4) -0.004(3) 0.001(3)
N107 0.028(4) 0.026(4) 0.033(4) -0.014(4) 0.002(3) -0.005(3)
N108 0.024(4) 0.022(4) 0.034(4) -0.009(4) -0.005(3) 0.003(3)
N109 0.038(5) 0.040(5) 0.039(5) -0.017(4) -0.002(4) 0.009(4)
N110 0.030(5) 0.053(6) 0.050(6) -0.030(5) 0.009(4) -0.016(4)
O1 0.032(4) 0.043(4) 0.020(3) -0.014(3) -0.001(3) -0.010(3)
O2 0.023(3) 0.025(3) 0.027(3) -0.010(3) -0.006(3) 0.007(3)
O3 0.027(3) 0.022(3) 0.031(4) -0.006(3) -0.010(3) -0.002(3)
O4 0.023(3) 0.037(4) 0.024(3) -0.017(3) 0.005(3) -0.003(3)
U1 0.01909(17) 0.01915(16) 0.01812(17) -0.00685(14) -0.00315(12) 0.00328(13)
U2 0.01681(16) 0.02056(16) 0.01955(17) -0.00735(14) 0.00088(12) -0.00053(12)
Yb1 0.0249(2) 0.0289(2) 0.0230(2) -0.01173(18) -0.00547(16) 0.00060(17)
Yb2 0.0223(2) 0.0223(2) 0.0258(2) -0.00841(17) -0.00283(16) -0.00227(16)
N200 0.23(3) 0.30(5) 0.30(4) -0.22(4) 0.03(3) -0.09(3)
C200 0.13(2) 0.23(4) 0.27(5) -0.14(3) -0.07(3) -0.03(3)
C201 0.11(2) 0.36(6) 0.44(6) -0.34(6) -0.05(3) -0.01(3)
C202 0.23(4) 0.11(2) 0.40(6) -0.15(3) 0.00(4) -0.01(2)
C203 0.19(4) 0.26(5) 0.63(11) -0.24(6) 0.04(5) -0.07(4)
C204 0.20(4) 0.23(5) 0.25(5) -0.09(4) 0.04(3) -0.03(3)

loop_
_atom_type_symbol
_atom_type_description
_atom_type_scat_dispersion_real
_atom_type_scat_dispersion_imag
_atom_type_scat_source
C C 0.0033 0.0016 'International Tables Vol C Tables 4.2.6.8 and 6.1.1.4'
H H 0.0000 0.0000 'International Tables Vol C Tables 4.2.6.8 and 6.1.1.4'
N N 0.0061 0.0033 'International Tables Vol C Tables 4.2.6.8 and 6.1.1.4'
O O 0.0106 0.0060 'International Tables Vol C Tables 4.2.6.8 and 6.1.1.4'
U U -9.6767 9.6646 'International Tables Vol C Tables 4.2.6.8 and 6.1.1.4'
Yb Yb -0.3850 5.5486 'International Tables Vol C Tables 4.2.6.8 and 6.1.1.4'

loop_
_geom_angle_atom_site_label_1
_geom_angle_atom_site_label_2
_geom_angle_atom_site_label_3
_geom_angle
_geom_angle_site_symmetry_1
_geom_angle_site_symmetry_3
N1 C1 C2 122.2(9) . .
N1 C1 H1 118.9 . .
C2 C1 H1 118.9 . .
C3 C2 N2 108.9(8) . .
C3 C2 C1 133.2(9) . .
N2 C2 C1 117.9(8) . .
C4 C3 C2 108.4(9) . .
C4 C3 H3 125.8 . .
C2 C3 H3 125.8 . .
C3 C4 C5 106.9(8) . .
C3 C4 H4 126.6 . .
C5 C4 H4 126.6 . .
N2 C5 C4 109.8(8) . .
N2 C5 C6 120.0(8) . .
C4 C5 C6 130.1(8) . .
C9 C6 C5 111.9(7) . .
C9 C6 C8 109.1(7) . .
C5 C6 C8 109.3(8) . .
C9 C6 C7 109.3(8) . .
C5 C6 C7 109.4(8) . .
C8 C6 C7 107.8(8) . .
C6 C7 H7A 109.5 . .
C6 C7 H7B 109.5 . .
H7A C7 H7B 109.5 . .
C6 C7 H7C 109.5 . .
H7A C7 H7C 109.5 . .
H7B C7 H7C 109.5 . .
C6 C8 H8A 109.5 . .
C6 C8 H8B 109.5 . .
H8A C8 H8B 109.5 . .
C6 C8 H8C 109.5 . .
H8A C8 H8C 109.5 . .
H8B C8 H8C 109.5 . .
N3 C9 C10 109.4(8) . .
N3 C9 C6 120.4(8) . .
C10 C9 C6 130.2(8) . .
C11 C10 C9 107.7(8) . .
C11 C10 H10 126.1 . .
C9 C10 H10 126.1 . .
C10 C11 C12 105.1(9) . .
C10 C11 H11 127.4 . .
C12 C11 H11 127.4 . .
N3 C12 C13 122.9(9) . .
N3 C12 C11 109.5(9) . .
C13 C12 C11 127.6(9) . .
N4 C13 C12 119.8(8) . .
N4 C13 H13 120.1 . .
C12 C13 H13 120.1 . .
C15 C14 C21 118.8(8) . .
C15 C14 N4 118.4(8) . .
C21 C14 N4 122.8(8) . .
C16 C15 C14 123.0(9) . .
C16 C15 H15 118.5 . .
C14 C15 H15 118.5 . .
C15 C16 C19 118.6(9) . .
C15 C16 C17 120.3(10) . .
C19 C16 C17 121.0(9) . .
C16 C17 H17A 109.5 . .
C16 C17 H17B 109.5 . .
H17A C17 H17B 109.5 . .
C16 C17 H17C 109.5 . .
H17A C17 H17C 109.5 . .
H17B C17 H17C 109.5 . .
C19 C18 H18A 109.5 . .
C19 C18 H18B 109.5 . .
H18A C18 H18B 109.5 . .
C19 C18 H18C 109.5 . .
H18A C18 H18C 109.5 . .
H18B C18 H18C 109.5 . .
C20 C19 C16 119.1(9) . .
C20 C19 C18 118.1(10) . .
C16 C19 C18 122.8(9) . .
C19 C20 C21 122.6(9) . .
C19 C20 H20 118.7 . .
C21 C20 H20 118.7 . .
C14 C21 C20 117.9(8) . .
C14 C21 N5 122.9(8) . .
C20 C21 N5 119.0(8) . .
N5 C22 C23 123.9(9) . .
N5 C22 Yb1 48.4(5) . .
C23 C22 Yb1 76.3(6) . .
N5 C22 H22 118.0 . .
C23 C22 H22 118.0 . .
Yb1 C22 H22 163.5 . .
C24 C23 C22 130.3(10) . .
C24 C23 N6 110.4(10) . .
C22 C23 N6 119.0(8) . .
C24 C23 Yb1 149.0(9) . .
C22 C23 Yb1 78.5(6) . .
N6 C23 Yb1 40.8(4) . .
C25 C24 C23 105.3(10) . .
C25 C24 H24 127.3 . .
C23 C24 H24 127.3 . .
C24 C25 C26 109.2(10) . .
C24 C25 H25 125.4 . .
C26 C25 H25 125.4 . .
N6 C26 C25 110.0(9) . .
N6 C26 C27 122.7(9) . .
C25 C26 C27 127.2(9) . .
C26 C27 C30 112.7(8) . .
C26 C27 C29 110.1(9) . .
C30 C27 C29 108.9(9) . .
C26 C27 C28 110.4(9) . .
C30 C27 C28 108.2(8) . .
C29 C27 C28 106.3(8) . .
C27 C28 H28A 109.5 . .
C27 C28 H28B 109.5 . .
H28A C28 H28B 109.5 . .
C27 C28 H28C 109.5 . .
H28A C28 H28C 109.5 . .
H28B C28 H28C 109.5 . .
C27 C29 H29A 109.5 . .
C27 C29 H29B 109.5 . .
H29A C29 H29B 109.5 . .
C27 C29 H29C 109.5 . .
H29A C29 H29C 109.5 . .
H29B C29 H29C 109.5 . .
N7 C30 C31 110.3(9) . .
N7 C30 C27 122.5(8) . .
C31 C30 C27 127.2(9) . .
C30 C31 C32 106.5(9) . .
C30 C31 H31 126.7 . .
C32 C31 H31 126.7 . .
C33 C32 C31 106.8(9) . .
C33 C32 H32 126.6 . .
C31 C32 H32 126.6 . .
C32 C33 N7 110.7(9) . .
C32 C33 C34 130.0(9) . .
N7 C33 C34 119.1(8) . .
N8 C34 C33 123.4(9) . .
N8 C34 H34 118.3 . .
C33 C34 H34 118.3 . .
C36 C35 N8 117.7(8) . .
C36 C35 C42 118.5(8) . .
N8 C35 C42 123.1(8) . .
C35 C36 C37 123.2(9) . .
C35 C36 H36 118.4 . .
C37 C36 H36 118.4 . .
C40 C37 C36 119.7(9) . .
C40 C37 C38 120.3(9) . .
C36 C37 C38 120.0(9) . .
C37 C38 H38A 109.5 . .
C37 C38 H38B 109.5 . .
H38A C38 H38B 109.5 . .
C37 C38 H38C 109.5 . .
H38A C38 H38C 109.5 . .
H38B C38 H38C 109.5 . .
C40 C39 H39A 109.5 . .
C40 C39 H39B 109.5 . .
H39A C39 H39B 109.5 . .
C40 C39 H39C 109.5 . .
H39A C39 H39C 109.5 . .
H39B C39 H39C 109.5 . .
C37 C40 C41 118.2(9) . .
C37 C40 C39 123.9(9) . .
C41 C40 C39 117.9(9) . .
C42 C41 C40 122.3(9) . .
C42 C41 H41 118.9 . .
C40 C41 H41 118.9 . .
C41 C42 C35 118.1(8) . .
C41 C42 N1 120.4(8) . .
C35 C42 N1 121.5(8) . .
N9 C43 C44 122.7(14) . .
N9 C43 H43 118.6 . .
C44 C43 H43 118.6 . .
C43 C44 C45 118.0(15) . .
C43 C44 H44 121.0 . .
C45 C44 H44 121.0 . .
C46 C45 C44 120.8(13) . .
C46 C45 H45 119.6 . .
C44 C45 H45 119.6 . .
C45 C46 C47 117.1(14) . .
C45 C46 H46 121.4 . .
C47 C46 H46 121.4 . .
N9 C47 C46 121.5(13) . .
N9 C47 H47 119.2 . .
C46 C47 H47 119.2 . .
N10 C48 C49 122.0(12) . .
N10 C48 H48 119.0 . .
C49 C48 H48 119.0 . .
C50 C49 C48 120.5(13) . .
C50 C49 H49 119.8 . .
C48 C49 H49 119.8 . .
C49 C50 C51 118.4(13) . .
C49 C50 H50 120.8 . .
C51 C50 H50 120.8 . .
C50 C51 C52 119.7(13) . .
C50 C51 H51 120.1 . .
C52 C51 H51 120.1 . .
N10 C52 C51 121.7(12) . .
N10 C52 H52 119.2 . .
C51 C52 H52 119.2 . .
N101 C101 C102 119.4(8) . .
N101 C101 H101 120.3 . .
C102 C101 H101 120.3 . .
N102 C102 C103 109.6(8) . .
N102 C102 C101 122.7(9) . .
C103 C102 C101 127.6(9) . .
C104 C103 C102 105.8(9) . .
C104 C103 H103 127.1 . .
C102 C103 H103 127.1 . .
C103 C104 C105 107.1(9) . .
C103 C104 H104 126.5 . .
C105 C104 H104 126.5 . .
N102 C105 C104 110.3(9) . .
N102 C105 C106 119.9(8) . .
C104 C105 C106 129.8(9) . .
C109 C106 C105 110.9(8) . .
C109 C106 C108 108.9(8) . .
C105 C106 C108 110.3(8) . .
C109 C106 C107 108.8(8) . .
C105 C106 C107 109.0(8) . .
C108 C106 C107 108.9(8) . .
C106 C107 H10A 109.5 . .
C106 C107 H10B 109.5 . .
H10A C107 H10B 109.5 . .
C106 C107 H10C 109.5 . .
H10A C107 H10C 109.5 . .
H10B C107 H10C 109.5 . .
C106 C108 H10D 109.5 . .
C106 C108 H10E 109.5 . .
H10D C108 H10E 109.5 . .
C106 C108 H10F 109.5 . .
H10D C108 H10F 109.5 . .
H10E C108 H10F 109.5 . .
N103 C109 C110 109.5(9) . .
N103 C109 C106 120.7(8) . .
C110 C109 C106 129.8(8) . .
C109 C110 C111 107.6(8) . .
C109 C110 H110 126.2 . .
C111 C110 H110 126.2 . .
C112 C111 C110 105.8(8) . .
C112 C111 H111 127.1 . .
C110 C111 H111 127.1 . .
N103 C112 C111 110.1(8) . .
N103 C112 C113 118.6(8) . .
C111 C112 C113 131.2(9) . .
N104 C113 C112 121.8(8) . .
N104 C113 H113 119.1 . .
C112 C113 H113 119.1 . .
C115 C114 C121 118.2(8) . .
C115 C114 N104 120.4(8) . .
C121 C114 N104 121.4(8) . .
C114 C115 C116 122.6(9) . .
C114 C115 H115 118.7 . .
C116 C115 H115 118.7 . .
C119 C116 C115 118.4(8) . .
C119 C116 C117 122.1(9) . .
C115 C116 C117 119.5(9) . .
C116 C117 H11A 109.5 . .
C116 C117 H11B 109.5 . .
H11A C117 H11B 109.5 . .
C116 C117 H11C 109.5 . .
H11A C117 H11C 109.5 . .
H11B C117 H11C 109.5 . .
C119 C118 H11D 109.5 . .
C119 C118 H11E 109.5 . .
H11D C118 H11E 109.5 . .
C119 C118 H11F 109.5 . .
H11D C118 H11F 109.5 . .
H11E C118 H11F 109.5 . .
C120 C119 C116 119.2(8) . .
C120 C119 C118 119.7(9) . .
C116 C119 C118 121.0(8) . .
C119 C120 C121 122.3(8) . .
C119 C120 H120 118.8 . .
C121 C120 H120 118.8 . .
C114 C121 C120 119.2(8) . .
C114 C121 N105 127.0(8) . .
C120 C121 N105 112.6(7) . .
N105 C122 C123 120.4(8) . .
N105 C122 H122 119.8 . .
C123 C122 H122 119.8 . .
C124 C123 N106 110.8(9) . .
C124 C123 C122 131.0(9) . .
N106 C123 C122 118.2(8) . .
C123 C124 C125 107.1(9) . .
C123 C124 H124 126.5 . .
C125 C124 H124 126.5 . .
C124 C125 C126 107.1(9) . .
C124 C125 H125 126.5 . .
C126 C125 H125 126.5 . .
N106 C126 C125 109.7(9) . .
N106 C126 C127 124.9(8) . .
C125 C126 C127 125.2(9) . .
C130 C127 C129 107.9(9) . .
C130 C127 C126 115.8(8) . .
C129 C127 C126 108.3(9) . .
C130 C127 C128 108.9(9) . .
C129 C127 C128 108.5(10) . .
C126 C127 C128 107.3(9) . .
C127 C128 H12A 109.5 . .
C127 C128 H12B 109.5 . .
H12A C128 H12B 109.5 . .
C127 C128 H12C 109.5 . .
H12A C128 H12C 109.5 . .
H12B C128 H12C 109.5 . .
C127 C129 H12D 109.5 . .
C127 C129 H12E 109.5 . .
H12D C129 H12E 109.5 . .
C127 C129 H12F 109.5 . .
H12D C129 H12F 109.5 . .
H12E C129 H12F 109.5 . .
N107 C130 C131 109.9(9) . .
N107 C130 C127 125.5(8) . .
C131 C130 C127 124.4(9) . .
C132 C131 C130 107.1(9) . .
C132 C131 H131 126.4 . .
C130 C131 H131 126.4 . .
C131 C132 C133 106.4(10) . .
C131 C132 H132 126.8 . .
C133 C132 H132 126.8 . .
N107 C133 C132 110.7(9) . .
N107 C133 C134 120.3(8) . .
C132 C133 C134 128.8(10) . .
N107 C133 Yb2 41.2(4) . .
C132 C133 Yb2 150.0(7) . .
C134 C133 Yb2 79.4(6) . .
N108 C134 C133 121.6(9) . .
N108 C134 H134 119.2 . .
C133 C134 H134 119.2 . .
C142 C135 C136 116.9(8) . .
C142 C135 N108 123.6(8) . .
C136 C135 N108 119.3(8) . .
C137 C136 C135 122.6(9) . .
C137 C136 H136 118.7 . .
C135 C136 H136 118.7 . .
C136 C137 C140 119.3(9) . .
C136 C137 C138 118.7(10) . .
C140 C137 C138 121.9(10) . .
C137 C138 H13A 109.5 . .
C137 C138 H13B 109.5 . .
H13A C138 H13B 109.5 . .
C137 C138 H13C 109.5 . .
H13A C138 H13C 109.5 . .
H13B C138 H13C 109.5 . .
C140 C139 H13D 109.5 . .
C140 C139 H13E 109.5 . .
H13D C139 H13E 109.5 . .
C140 C139 H13F 109.5 . .
H13D C139 H13F 109.5 . .
H13E C139 H13F 109.5 . .
C141 C140 C137 118.1(9) . .
C141 C140 C139 119.5(10) . .
C137 C140 C139 122.2(10) . .
C142 C141 C140 122.9(9) . .
C142 C141 H141 118.6 . .
C140 C141 H141 118.6 . .
C141 C142 C135 120.1(9) . .
C141 C142 N101 118.2(8) . .
C135 C142 N101 121.7(8) . .
N109 C143 C144 124.5(11) . .
N109 C143 H143 117.7 . .
C144 C143 H143 117.7 . .
C145 C144 C143 116.6(12) . .
C145 C144 H144 121.7 . .
C143 C144 H144 121.7 . .
C144 C145 C146 120.9(13) . .
C144 C145 H145 119.6 . .
C146 C145 H145 119.6 . .
C145 C146 C147 117.4(13) . .
C145 C146 H146 121.3 . .
C147 C146 H146 121.3 . .
N109 C147 C146 124.4(12) . .
N109 C147 H147 117.8 . .
C146 C147 H147 117.8 . .
N110 C148 C149 122.9(12) . .
N110 C148 H148 118.6 . .
C149 C148 H148 118.6 . .
C150 C149 C148 119.0(12) . .
C150 C149 H149 120.5 . .
C148 C149 H149 120.5 . .
C149 C150 C151 120.0(11) . .
C149 C150 H150 120.0 . .
C151 C150 H150 120.0 . .
C150 C151 C152 117.2(13) . .
C150 C151 H151 121.4 . .
C152 C151 H151 121.4 . .
N110 C152 C151 124.4(12) . .
N110 C152 H152 117.8 . .
C151 C152 H152 117.8 . .
C1 N1 C42 117.4(8) . .
C1 N1 U1 112.9(6) . .
C42 N1 U1 121.0(5) . .
C5 N2 C2 106.0(7) . .
C5 N2 U1 136.0(6) . .
C2 N2 U1 116.5(5) . .
C9 N3 C12 108.2(8) . .
C9 N3 U1 136.5(6) . .
C12 N3 U1 113.9(6) . .
C13 N4 C14 118.5(7) . .
C13 N4 U1 113.1(6) . .
C14 N4 U1 120.5(5) . .
C22 N5 C21 115.9(8) . .
C22 N5 Yb1 108.7(6) . .
C21 N5 Yb1 128.7(5) . .
C26 N6 C23 105.1(8) . .
C26 N6 Yb1 138.1(7) . .
C23 N6 Yb1 115.5(6) . .
C30 N7 C33 105.6(8) . .
C30 N7 Yb1 137.6(7) . .
C33 N7 Yb1 116.8(6) . .
C34 N8 C35 117.8(8) . .
C34 N8 Yb1 110.7(6) . .
C35 N8 Yb1 129.2(6) . .
C47 N9 C43 119.8(10) . .
C47 N9 Yb1 120.9(7) . .
C43 N9 Yb1 119.1(8) . .
C48 N10 C52 117.6(10) . .
C48 N10 Yb1 122.6(8) . .
C52 N10 Yb1 119.1(7) . .
C101 N101 C142 117.7(7) . .
C101 N101 U2 112.7(5) . .
C142 N101 U2 121.5(5) . .
C105 N102 C102 107.2(7) . .
C105 N102 U2 136.8(6) . .
C102 N102 U2 114.2(6) . .
C109 N103 C112 106.9(7) . .
C109 N103 U2 135.9(6) . .
C112 N103 U2 115.8(6) . .
C113 N104 C114 116.9(7) . .
C113 N104 U2 113.1(6) . .
C114 N104 U2 121.1(5) . .
C122 N105 C121 114.4(6) . .
C122 N105 Yb2 113.6(5) . .
C121 N105 Yb2 132.0(4) . .
C126 N106 C123 105.4(7) . .
C126 N106 Yb2 137.0(6) . .
C123 N106 Yb2 117.5(6) . .
C130 N107 C133 105.9(8) . .
C130 N107 Yb2 137.2(6) . .
C133 N107 Yb2 115.6(6) . .
C134 N108 C135 116.1(8) . .
C134 N108 Yb2 111.2(6) . .
C135 N108 Yb2 129.6(6) . .
C147 N109 C143 116.0(10) . .
C147 N109 Yb2 122.5(8) . .
C143 N109 Yb2 121.1(7) . .
C148 N110 C152 116.4(9) . .
C148 N110 Yb2 119.4(8) . .
C152 N110 Yb2 123.8(7) . .
U1 O1 Yb1 170.8(4) . .
U1 O2 U1 107.4(2) . 2_676
U2 O3 Yb2 174.6(3) . .
U2 O4 U2 107.5(2) . 2_585
O1 U1 O2 174.3(2) . .
O1 U1 O2 101.7(2) . 2_676
O2 U1 O2 72.6(2) . 2_676
O1 U1 N2 93.0(3) . .
O2 U1 N2 91.3(2) . .
O2 U1 N2 141.7(2) 2_676 .
O1 U1 N3 93.9(3) . .
O2 U1 N3 91.0(2) . .
O2 U1 N3 141.7(2) 2_676 .
N2 U1 N3 70.7(2) . .
O1 U1 N1 73.2(2) . .
O2 U1 N1 105.3(2) . .
O2 U1 N1 83.9(2) 2_676 .
N2 U1 N1 66.6(2) . .
N3 U1 N1 134.3(2) . .
O1 U1 N4 74.2(2) . .
O2 U1 N4 105.3(2) . .
O2 U1 N4 84.1(2) 2_676 .
N2 U1 N4 134.2(2) . .
N3 U1 N4 66.7(2) . .
N1 U1 N4 142.0(2) . .
O1 U1 U1 134.37(19) . 2_676
O2 U1 U1 39.92(16) . 2_676
O2 U1 U1 32.72(14) 2_676 2_676
N2 U1 U1 122.73(18) . 2_676
N3 U1 U1 122.51(17) . 2_676
N1 U1 U1 94.45(16) . 2_676
N4 U1 U1 94.59(15) . 2_676
O1 U1 Yb1 4.85(19) . .
O2 U1 Yb1 179.12(16) . .
O2 U1 Yb1 106.47(15) 2_676 .
N2 U1 Yb1 89.39(18) . .
N3 U1 Yb1 89.70(17) . .
N1 U1 Yb1 74.60(15) . .
N4 U1 Yb1 74.53(16) . .
U1 U1 Yb1 139.195(15) 2_676 .
O3 U2 O4 174.4(2) . .
O3 U2 O4 102.0(2) . 2_585
O4 U2 O4 72.5(2) . 2_585
O3 U2 N103 92.3(2) . .
O4 U2 N103 91.7(2) . .
O4 U2 N103 141.5(2) 2_585 .
O3 U2 N102 93.1(2) . .
O4 U2 N102 91.9(2) . .
O4 U2 N102 142.2(2) 2_585 .
N103 U2 N102 70.8(2) . .
O3 U2 N104 74.0(2) . .
O4 U2 N104 104.1(2) . .
O4 U2 N104 83.1(2) 2_585 .
N103 U2 N104 66.6(2) . .
N102 U2 N104 134.6(2) . .
O3 U2 N101 74.2(2) . .
O4 U2 N101 105.5(2) . .
O4 U2 N101 83.7(2) 2_585 .
N103 U2 N101 134.8(2) . .
N102 U2 N101 67.3(2) . .
N104 U2 N101 142.0(2) . .
O3 U2 U2 134.65(18) . 2_585
O4 U2 U2 39.84(16) . 2_585
O4 U2 U2 32.66(15) 2_585 2_585
N103 U2 U2 122.82(18) . 2_585
N102 U2 U2 123.31(16) . 2_585
N104 U2 U2 93.29(16) . 2_585
N101 U2 U2 94.44(15) . 2_585
O3 U2 Yb2 2.84(18) . .
O4 U2 Yb2 177.28(16) . .
O4 U2 Yb2 104.79(15) 2_585 .
N103 U2 Yb2 90.37(17) . .
N102 U2 Yb2 90.52(16) . .
N104 U2 Yb2 75.04(15) . .
N101 U2 Yb2 74.21(15) . .
U2 U2 Yb2 137.449(15) 2_585 .
O1 Yb1 N6 142.7(3) . .
O1 Yb1 N7 138.6(2) . .
N6 Yb1 N7 72.9(3) . .
O1 Yb1 N10 81.5(3) . .
N6 Yb1 N10 81.9(3) . .
N7 Yb1 N10 86.5(3) . .
O1 Yb1 N9 98.2(3) . .
N6 Yb1 N9 94.2(3) . .
N7 Yb1 N9 98.1(3) . .
N10 Yb1 N9 172.8(3) . .
O1 Yb1 N5 79.2(2) . .
N6 Yb1 N5 71.2(3) . .
N7 Yb1 N5 142.1(3) . .
N10 Yb1 N5 100.2(3) . .
N9 Yb1 N5 72.8(2) . .
O1 Yb1 N8 78.4(2) . .
N6 Yb1 N8 138.8(3) . .
N7 Yb1 N8 69.9(2) . .
N10 Yb1 N8 112.3(3) . .
N9 Yb1 N8 74.5(3) . .
N5 Yb1 N8 136.8(2) . .
O1 Yb1 C23 124.7(3) . .
N6 Yb1 C23 23.7(3) . .
N7 Yb1 C23 95.0(3) . .
N10 Yb1 C23 91.8(3) . .
N9 Yb1 C23 82.5(3) . .
N5 Yb1 C23 48.0(2) . .
N8 Yb1 C23 149.8(3) . .
O1 Yb1 C22 101.7(2) . .
N6 Yb1 C22 48.8(3) . .
N7 Yb1 C22 119.3(3) . .
N10 Yb1 C22 98.9(3) . .
N9 Yb1 C22 74.1(3) . .
N5 Yb1 C22 23.0(2) . .
N8 Yb1 C22 148.3(2) . .
C23 Yb1 C22 25.2(2) . .
O1 Yb1 U1 4.31(17) . .
N6 Yb1 U1 140.8(2) . .
N7 Yb1 U1 137.26(19) . .
N10 Yb1 U1 77.21(19) . .
N9 Yb1 U1 102.5(2) . .
N5 Yb1 U1 80.22(17) . .
N8 Yb1 U1 80.22(17) . .
C23 Yb1 U1 124.4(2) . .
C22 Yb1 U1 102.27(18) . .
O3 Yb2 N107 141.8(2) . .
O3 Yb2 N106 136.8(2) . .
N107 Yb2 N106 73.4(3) . .
O3 Yb2 N109 97.5(3) . .
N107 Yb2 N109 98.8(3) . .
N106 Yb2 N109 99.5(3) . .
O3 Yb2 N110 81.4(2) . .
N107 Yb2 N110 79.2(3) . .
N106 Yb2 N110 84.7(3) . .
N109 Yb2 N110 174.7(3) . .
O3 Yb2 N105 79.92(19) . .
N107 Yb2 N105 138.3(2) . .
N106 Yb2 N105 69.4(2) . .
N109 Yb2 N105 69.9(2) . .
N110 Yb2 N105 114.9(3) . .
O3 Yb2 N108 79.9(2) . .
N107 Yb2 N108 70.8(2) . .
N106 Yb2 N108 142.8(3) . .
N109 Yb2 N108 76.2(3) . .
N110 Yb2 N108 98.5(3) . .
N105 Yb2 N108 137.5(2) . .
O3 Yb2 C133 122.1(2) . .
N107 Yb2 C133 23.2(2) . .
N106 Yb2 C133 96.5(3) . .
N109 Yb2 C133 92.4(3) . .
N110 Yb2 C133 83.8(3) . .
N105 Yb2 C133 154.3(2) . .
N108 Yb2 C133 47.7(2) . .
O3 Yb2 U2 2.53(16) . .
N107 Yb2 U2 140.34(19) . .
N106 Yb2 U2 136.16(19) . .
N109 Yb2 U2 100.0(2) . .
N110 Yb2 U2 78.85(19) . .
N105 Yb2 U2 81.20(12) . .
N108 Yb2 U2 80.26(17) . .
C133 Yb2 U2 121.39(18) . .
C200 N200 C204 120.0 . .
C201 C200 N200 120.0 . .
C201 C200 H200 120.0 . .
N200 C200 H200 120.0 . .
C200 C201 C202 120.0 . .
C200 C201 H201 120.0 . .
C202 C201 H201 120.0 . .
C203 C202 C201 120.0 . .
C203 C202 H202 120.0 . .
C201 C202 H202 120.0 . .
C202 C203 C204 120.0 . .
C202 C203 H203 120.0 . .
C204 C203 H203 120.0 . .
C203 C204 N200 120.0 . .
C203 C204 H204 120.0 . .
N200 C204 H204 120.0 . .

loop_
_geom_bond_atom_site_label_1
_geom_bond_atom_site_label_2
_geom_bond_distance
_geom_bond_site_symmetry_2
C1 N1 1.311(11) .
C1 C2 1.402(13) .
C1 H1 0.9500 .
C2 C3 1.381(12) .
C2 N2 1.400(11) .
C3 C4 1.365(14) .
C3 H3 0.9500 .
C4 C5 1.403(13) .
C4 H4 0.9500 .
C5 N2 1.365(11) .
C5 C6 1.515(12) .
C6 C9 1.506(13) .
C6 C8 1.539(13) .
C6 C7 1.555(12) .
C7 H7A 0.9800 .
C7 H7B 0.9800 .
C7 H7C 0.9800 .
C8 H8A 0.9800 .
C8 H8B 0.9800 .
C8 H8C 0.9800 .
C9 N3 1.344(11) .
C9 C10 1.396(12) .
C10 C11 1.384(13) .
C10 H10 0.9500 .
C11 C12 1.424(14) .
C11 H11 0.9500 .
C12 N3 1.348(11) .
C12 C13 1.409(12) .
C13 N4 1.283(10) .
C13 H13 0.9500 .
C14 C15 1.394(12) .
C14 C21 1.392(13) .
C14 N4 1.430(11) .
C15 C16 1.391(13) .
C15 H15 0.9500 .
C16 C19 1.391(14) .
C16 C17 1.518(13) .
C17 H17A 0.9800 .
C17 H17B 0.9800 .
C17 H17C 0.9800 .
C18 C19 1.489(14) .
C18 H18A 0.9800 .
C18 H18B 0.9800 .
C18 H18C 0.9800 .
C19 C20 1.381(13) .
C20 C21 1.419(13) .
C20 H20 0.9500 .
C21 N5 1.426(11) .
C22 N5 1.321(11) .
C22 C23 1.392(14) .
C22 Yb1 3.207(10) .
C22 H22 0.9500 .
C23 C24 1.389(14) .
C23 N6 1.416(12) .
C23 Yb1 3.179(9) .
C24 C25 1.383(16) .
C24 H24 0.9500 .
C25 C26 1.384(15) .
C25 H25 0.9500 .
C26 N6 1.361(11) .
C26 C27 1.510(14) .
C27 C30 1.534(14) .
C27 C29 1.544(13) .
C27 C28 1.572(14) .
C28 H28A 0.9800 .
C28 H28B 0.9800 .
C28 H28C 0.9800 .
C29 H29A 0.9800 .
C29 H29B 0.9800 .
C29 H29C 0.9800 .
C30 N7 1.364(11) .
C30 C31 1.394(13) .
C31 C32 1.393(14) .
C31 H31 0.9500 .
C32 C33 1.372(13) .
C32 H32 0.9500 .
C33 N7 1.381(12) .
C33 C34 1.421(12) .
C34 N8 1.296(11) .
C34 H34 0.9500 .
C35 C36 1.375(12) .
C35 N8 1.406(11) .
C35 C42 1.416(12) .
C36 C37 1.378(12) .
C36 H36 0.9500 .
C37 C40 1.379(13) .
C37 C38 1.512(13) .
C38 H38A 0.9800 .
C38 H38B 0.9800 .
C38 H38C 0.9800 .
C39 C40 1.511(13) .
C39 H39A 0.9800 .
C39 H39B 0.9800 .
C39 H39C 0.9800 .
C40 C41 1.411(13) .
C41 C42 1.394(12) .
C41 H41 0.9500 .
C42 N1 1.423(11) .
C43 N9 1.327(14) .
C43 C44 1.367(18) .
C43 H43 0.9500 .
C44 C45 1.37(2) .
C44 H44 0.9500 .
C45 C46 1.38(2) .
C45 H45 0.9500 .
C46 C47 1.410(16) .
C46 H46 0.9500 .
C47 N9 1.321(14) .
C47 H47 0.9500 .
C48 N10 1.323(14) .
C48 C49 1.379(16) .
C48 H48 0.9500 .
C49 C50 1.324(18) .
C49 H49 0.9500 .
C50 C51 1.356(19) .
C50 H50 0.9500 .
C51 C52 1.380(16) .
C51 H51 0.9500 .
C52 N10 1.332(13) .
C52 H52 0.9500 .
C101 N101 1.315(11) .
C101 C102 1.421(12) .
C101 H101 0.9500 .
C102 N102 1.363(11) .
C102 C103 1.418(13) .
C103 C104 1.375(14) .
C103 H103 0.9500 .
C104 C105 1.404(13) .
C104 H104 0.9500 .
C105 N102 1.337(11) .
C105 C106 1.526(14) .
C106 C109 1.520(13) .
C106 C108 1.534(13) .
C106 C107 1.536(12) .
C107 H10A 0.9800 .
C107 H10B 0.9800 .
C107 H10C 0.9800 .
C108 H10D 0.9800 .
C108 H10E 0.9800 .
C108 H10F 0.9800 .
C109 N103 1.355(11) .
C109 C110 1.396(13) .
C110 C111 1.400(14) .
C110 H110 0.9500 .
C111 C112 1.390(12) .
C111 H111 0.9500 .
C112 N103 1.384(11) .
C112 C113 1.422(12) .
C113 N104 1.278(10) .
C113 H113 0.9500 .
C114 C115 1.381(12) .
C114 C121 1.390(12) .
C114 N104 1.419(11) .
C115 C116 1.411(12) .
C115 H115 0.9500 .
C116 C119 1.386(14) .
C116 C117 1.510(13) .
C117 H11A 0.9800 .
C117 H11B 0.9800 .
C117 H11C 0.9800 .
C118 C119 1.526(13) .
C118 H11D 0.9800 .
C118 H11E 0.9800 .
C118 H11F 0.9800 .
C119 C120 1.371(12) .
C120 C121 1.403(12) .
C120 H120 0.9500 .
C121 N105 1.452(10) .
C122 N105 1.329(10) .
C122 C123 1.415(13) .
C122 H122 0.9500 .
C123 C124 1.362(13) .
C123 N106 1.397(12) .
C124 C125 1.375(14) .
C124 H124 0.9500 .
C125 C126 1.411(13) .
C125 H125 0.9500 .
C126 N106 1.355(11) .
C126 C127 1.534(14) .
C127 C130 1.505(13) .
C127 C129 1.517(14) .
C127 C128 1.561(14) .
C128 H12A 0.9800 .
C128 H12B 0.9800 .
C128 H12C 0.9800 .
C129 H12D 0.9800 .
C129 H12E 0.9800 .
C129 H12F 0.9800 .
C130 N107 1.359(11) .
C130 C131 1.409(14) .
C131 C132 1.383(15) .
C131 H131 0.9500 .
C132 C133 1.388(13) .
C132 H132 0.9500 .
C133 N107 1.384(11) .
C133 C134 1.410(13) .
C133 Yb2 3.166(9) .
C134 N108 1.305(12) .
C134 H134 0.9500 .
C135 C142 1.394(12) .
C135 C136 1.414(12) .
C135 N108 1.423(11) .
C136 C137 1.382(13) .
C136 H136 0.9500 .
C137 C140 1.391(15) .
C137 C138 1.497(14) .
C138 H13A 0.9800 .
C138 H13B 0.9800 .
C138 H13C 0.9800 .
C139 C140 1.542(14) .
C139 H13D 0.9800 .
C139 H13E 0.9800 .
C139 H13F 0.9800 .
C140 C141 1.390(13) .
C141 C142 1.372(12) .
C141 H141 0.9500 .
C142 N101 1.431(11) .
C143 N109 1.342(13) .
C143 C144 1.395(15) .
C143 H143 0.9500 .
C144 C145 1.371(18) .
C144 H144 0.9500 .
C145 C146 1.369(18) .
C145 H145 0.9500 .
C146 C147 1.388(17) .
C146 H146 0.9500 .
C147 N109 1.323(14) .
C147 H147 0.9500 .
C148 N110 1.328(14) .
C148 C149 1.376(15) .
C148 H148 0.9500 .
C149 C150 1.361(18) .
C149 H149 0.9500 .
C150 C151 1.362(17) .
C150 H150 0.9500 .
C151 C152 1.375(15) .
C151 H151 0.9500 .
C152 N110 1.340(13) .
C152 H152 0.9500 .
N1 U1 2.569(7) .
N2 U1 2.459(7) .
N3 U1 2.468(7) .
N4 U1 2.587(7) .
N5 Yb1 2.530(7) .
N6 Yb1 2.302(7) .
N7 Yb1 2.346(7) .
N8 Yb1 2.554(7) .
N9 Yb1 2.452(8) .
N10 Yb1 2.435(8) .
N101 U2 2.589(7) .
N102 U2 2.470(7) .
N103 U2 2.462(7) .
N104 U2 2.574(7) .
N105 Yb2 2.485(5) .
N106 Yb2 2.335(7) .
N107 Yb2 2.312(7) .
N108 Yb2 2.508(7) .
N109 Yb2 2.429(8) .
N110 Yb2 2.453(8) .
O1 U1 1.905(6) .
O1 Yb1 2.142(6) .
O2 U1 1.948(6) .
O2 U1 2.312(5) 2_676
O3 U2 1.907(6) .
O3 Yb2 2.143(6) .
O4 U2 1.944(6) .
O4 U2 2.308(5) 2_585
U1 O2 2.312(5) 2_676
U1 U1 3.4388(6) 2_676
U1 Yb1 4.0349(5) .
U2 O4 2.308(5) 2_585
U2 U2 3.4362(6) 2_585
U2 Yb2 4.0455(5) .
N200 C200 1.3900 .
N200 C204 1.3900 .
C200 C201 1.3900 .
C200 H200 0.9500 .
C201 C202 1.3900 .
C201 H201 0.9500 .
C202 C203 1.3900 .
C202 H202 0.9500 .
C203 C204 1.3900 .
C203 H203 0.9500 .
C204 H204 0.9500 .

loop_
_geom_torsion_atom_site_label_1
_geom_torsion_atom_site_label_2
_geom_torsion_atom_site_label_3
_geom_torsion_atom_site_label_4
_geom_torsion
_geom_torsion_site_symmetry_1
_geom_torsion_site_symmetry_4
N1 C1 C2 C3 -174.7(10) . .
N1 C1 C2 N2 8.6(13) . .
N2 C2 C3 C4 -0.5(11) . .
C1 C2 C3 C4 -177.4(10) . .
C2 C3 C4 C5 0.9(12) . .
C3 C4 C5 N2 -0.9(11) . .
C3 C4 C5 C6 -178.7(9) . .
N2 C5 C6 C9 53.9(11) . .
C4 C5 C6 C9 -128.6(10) . .
N2 C5 C6 C8 -67.0(10) . .
C4 C5 C6 C8 110.6(11) . .
N2 C5 C6 C7 175.2(8) . .
C4 C5 C6 C7 -7.3(14) . .
C5 C6 C9 N3 -53.0(11) . .
C8 C6 C9 N3 68.0(10) . .
C7 C6 C9 N3 -174.4(8) . .
C5 C6 C9 C10 126.4(10) . .
C8 C6 C9 C10 -112.6(11) . .
C7 C6 C9 C10 5.1(14) . .
N3 C9 C10 C11 -1.5(11) . .
C6 C9 C10 C11 179.0(9) . .
C9 C10 C11 C12 2.2(11) . .
C10 C11 C12 N3 -2.1(11) . .
C10 C11 C12 C13 178.4(9) . .
N3 C12 C13 N4 -6.0(14) . .
C11 C12 C13 N4 173.4(9) . .
C21 C14 C15 C16 1.4(14) . .
N4 C14 C15 C16 179.1(8) . .
C14 C15 C16 C19 -2.7(15) . .
C14 C15 C16 C17 174.6(10) . .
C15 C16 C19 C20 1.6(15) . .
C17 C16 C19 C20 -175.6(10) . .
C15 C16 C19 C18 -175.4(10) . .
C17 C16 C19 C18 7.4(16) . .
C16 C19 C20 C21 0.6(15) . .
C18 C19 C20 C21 177.7(9) . .
C15 C14 C21 C20 0.8(13) . .
N4 C14 C21 C20 -176.7(8) . .
C15 C14 C21 N5 175.9(8) . .
N4 C14 C21 N5 -1.7(14) . .
C19 C20 C21 C14 -1.8(14) . .
C19 C20 C21 N5 -177.1(9) . .
N5 C22 C23 C24 -175.9(13) . .
Yb1 C22 C23 C24 -167.1(15) . .
N5 C22 C23 N6 -3.2(16) . .
Yb1 C22 C23 N6 5.6(8) . .
N5 C22 C23 Yb1 -8.8(9) . .
C22 C23 C24 C25 176.0(13) . .
N6 C23 C24 C25 2.9(16) . .
Yb1 C23 C24 C25 21(2) . .
C23 C24 C25 C26 -1.3(17) . .
C24 C25 C26 N6 -0.8(16) . .
C24 C25 C26 C27 175.2(11) . .
N6 C26 C27 C30 -42.9(13) . .
C25 C26 C27 C30 141.5(12) . .
N6 C26 C27 C29 -164.8(10) . .
C25 C26 C27 C29 19.7(16) . .
N6 C26 C27 C28 78.2(12) . .
C25 C26 C27 C28 -97.4(14) . .
C26 C27 C30 N7 32.8(13) . .
C29 C27 C30 N7 155.4(9) . .
C28 C27 C30 N7 -89.5(11) . .
C26 C27 C30 C31 -148.0(10) . .
C29 C27 C30 C31 -25.5(14) . .
C28 C27 C30 C31 89.7(12) . .
N7 C30 C31 C32 -1.3(12) . .
C27 C30 C31 C32 179.4(9) . .
C30 C31 C32 C33 2.2(12) . .
C31 C32 C33 N7 -2.3(12) . .
C31 C32 C33 C34 -177.0(10) . .
C32 C33 C34 N8 179.2(10) . .
N7 C33 C34 N8 4.8(14) . .
N8 C35 C36 C37 171.0(8) . .
C42 C35 C36 C37 0.0(14) . .
C35 C36 C37 C40 0.8(14) . .
C35 C36 C37 C38 -179.6(9) . .
C36 C37 C40 C41 -1.5(14) . .
C38 C37 C40 C41 178.8(9) . .
C36 C37 C40 C39 179.8(9) . .
C38 C37 C40 C39 0.2(15) . .
C37 C40 C41 C42 1.7(14) . .
C39 C40 C41 C42 -179.6(8) . .
C40 C41 C42 C35 -1.0(13) . .
C40 C41 C42 N1 178.7(8) . .
C36 C35 C42 C41 0.1(13) . .
N8 C35 C42 C41 -170.4(8) . .
C36 C35 C42 N1 -179.5(8) . .
N8 C35 C42 N1 10.0(13) . .
N9 C43 C44 C45 -1(2) . .
C43 C44 C45 C46 -1(3) . .
C44 C45 C46 C47 1(2) . .
C45 C46 C47 N9 0.9(19) . .
N10 C48 C49 C50 1(2) . .
C48 C49 C50 C51 1(2) . .
C49 C50 C51 C52 -2.0(18) . .
C50 C51 C52 N10 0.9(18) . .
N101 C101 C102 N102 -6.9(13) . .
N101 C101 C102 C103 177.3(9) . .
N102 C102 C103 C104 0.9(11) . .
C101 C102 C103 C104 177.1(9) . .
C102 C103 C104 C105 -0.6(12) . .
C103 C104 C105 N102 0.1(12) . .
C103 C104 C105 C106 179.4(9) . .
N102 C105 C106 C109 -54.5(11) . .
C104 C105 C106 C109 126.1(10) . .
N102 C105 C106 C108 66.2(11) . .
C104 C105 C106 C108 -113.1(11) . .
N102 C105 C106 C107 -174.3(8) . .
C104 C105 C106 C107 6.3(14) . .
C105 C106 C109 N103 53.7(11) . .
C108 C106 C109 N103 -67.8(11) . .
C107 C106 C109 N103 173.6(9) . .
C105 C106 C109 C110 -128.7(10) . .
C108 C106 C109 C110 109.7(11) . .
C107 C106 C109 C110 -8.8(14) . .
N103 C109 C110 C111 -1.2(11) . .
C106 C109 C110 C111 -179.0(10) . .
C109 C110 C111 C112 1.4(11) . .
C110 C111 C112 N103 -1.0(11) . .
C110 C111 C112 C113 -178.1(10) . .
N103 C112 C113 N104 8.7(13) . .
C111 C112 C113 N104 -174.4(10) . .
C121 C114 C115 C116 -3.0(13) . .
N104 C114 C115 C116 176.5(8) . .
C114 C115 C116 C119 2.2(13) . .
C114 C115 C116 C117 179.6(8) . .
C115 C116 C119 C120 -0.2(13) . .
C117 C116 C119 C120 -177.6(8) . .
C115 C116 C119 C118 177.5(9) . .
C117 C116 C119 C118 0.1(14) . .
C116 C119 C120 C121 -0.8(13) . .
C118 C119 C120 C121 -178.6(8) . .
C115 C114 C121 C120 1.8(12) . .
N104 C114 C121 C120 -177.7(8) . .
C115 C114 C121 N105 -164.4(8) . .
N104 C114 C121 N105 16.1(13) . .
C119 C120 C121 C114 0.0(13) . .
C119 C120 C121 N105 168.2(7) . .
N105 C122 C123 C124 173.5(10) . .
N105 C122 C123 N106 -2.6(13) . .
N106 C123 C124 C125 -1.7(12) . .
C122 C123 C124 C125 -178.0(10) . .
C123 C124 C125 C126 2.5(12) . .
C124 C125 C126 N106 -2.6(12) . .
C124 C125 C126 C127 -177.5(9) . .
N106 C126 C127 C130 20.1(14) . .
C125 C126 C127 C130 -165.8(9) . .
N106 C126 C127 C129 141.3(10) . .
C125 C126 C127 C129 -44.6(14) . .
N106 C126 C127 C128 -101.8(11) . .
C125 C126 C127 C128 72.3(12) . .
C129 C127 C130 N107 -136.0(10) . .
C126 C127 C130 N107 -14.6(14) . .
C128 C127 C130 N107 106.4(11) . .
C129 C127 C130 C131 49.7(14) . .
C126 C127 C130 C131 171.1(10) . .
C128 C127 C130 C131 -67.9(13) . .
N107 C130 C131 C132 2.8(13) . .
C127 C130 C131 C132 177.9(10) . .
C130 C131 C132 C133 -1.4(13) . .
C131 C132 C133 N107 -0.5(13) . .
C131 C132 C133 C134 -174.2(11) . .
C131 C132 C133 Yb2 -18(2) . .
N107 C133 C134 N108 -8.2(15) . .
C132 C133 C134 N108 165.0(11) . .
Yb2 C133 C134 N108 -3.3(9) . .
C142 C135 C136 C137 -3.6(14) . .
N108 C135 C136 C137 -178.0(9) . .
C135 C136 C137 C140 3.5(16) . .
C135 C136 C137 C138 179.9(10) . .
C136 C137 C140 C141 -1.7(16) . .
C138 C137 C140 C141 -178.1(11) . .
C136 C137 C140 C139 -176.9(10) . .
C138 C137 C140 C139 6.7(17) . .
C137 C140 C141 C142 0.3(16) . .
C139 C140 C141 C142 175.7(10) . .
C140 C141 C142 C135 -0.6(15) . .
C140 C141 C142 N101 -178.7(9) . .
C136 C135 C142 C141 2.2(13) . .
N108 C135 C142 C141 176.3(8) . .
C136 C135 C142 N101 -179.8(8) . .
N108 C135 C142 N101 -5.7(13) . .
N109 C143 C144 C145 -1.4(17) . .
C143 C144 C145 C146 1.0(19) . .
C144 C145 C146 C147 2(2) . .
C145 C146 C147 N109 -5(2) . .
N110 C148 C149 C150 -3.1(18) . .
C148 C149 C150 C151 2.8(18) . .
C149 C150 C151 C152 -1.3(19) . .
C150 C151 C152 N110 0.1(19) . .
C2 C1 N1 C42 -168.3(8) . .
C2 C1 N1 U1 -20.2(10) . .
C41 C42 N1 C1 -128.6(9) . .
C35 C42 N1 C1 51.0(11) . .
C41 C42 N1 U1 86.1(9) . .
C35 C42 N1 U1 -94.3(9) . .
C4 C5 N2 C2 0.6(10) . .
C6 C5 N2 C2 178.6(8) . .
C4 C5 N2 U1 165.7(7) . .
C6 C5 N2 U1 -16.2(13) . .
C3 C2 N2 C5 0.0(10) . .
C1 C2 N2 C5 177.4(8) . .
C3 C2 N2 U1 -168.6(6) . .
C1 C2 N2 U1 8.9(10) . .
C10 C9 N3 C12 0.2(10) . .
C6 C9 N3 C12 179.7(8) . .
C10 C9 N3 U1 -165.2(7) . .
C6 C9 N3 U1 14.3(13) . .
C13 C12 N3 C9 -179.3(8) . .
C11 C12 N3 C9 1.2(10) . .
C13 C12 N3 U1 -10.2(11) . .
C11 C12 N3 U1 170.3(6) . .
C12 C13 N4 C14 167.2(8) . .
C12 C13 N4 U1 17.8(10) . .
C15 C14 N4 C13 124.4(9) . .
C21 C14 N4 C13 -58.0(12) . .
C15 C14 N4 U1 -88.5(9) . .
C21 C14 N4 U1 89.0(9) . .
C23 C22 N5 C21 165.3(10) . .
Yb1 C22 N5 C21 153.9(10) . .
C23 C22 N5 Yb1 11.4(12) . .
C14 C21 N5 C22 139.2(9) . .
C20 C21 N5 C22 -45.8(12) . .
C14 C21 N5 Yb1 -73.1(11) . .
C20 C21 N5 Yb1 101.9(9) . .
C25 C26 N6 C23 2.5(13) . .
C27 C26 N6 C23 -173.7(9) . .
C25 C26 N6 Yb1 -162.6(9) . .
C27 C26 N6 Yb1 21.2(16) . .
C24 C23 N6 C26 -3.4(13) . .
C22 C23 N6 C26 -177.4(10) . .
Yb1 C23 N6 C26 -169.0(10) . .
C24 C23 N6 Yb1 165.7(9) . .
C22 C23 N6 Yb1 -8.4(13) . .
C31 C30 N7 C33 -0.1(11) . .
C27 C30 N7 C33 179.2(8) . .
C31 C30 N7 Yb1 -179.0(7) . .
C27 C30 N7 Yb1 0.2(15) . .
C32 C33 N7 C30 1.5(11) . .
C34 C33 N7 C30 176.8(8) . .
C32 C33 N7 Yb1 -179.3(6) . .
C34 C33 N7 Yb1 -3.9(11) . .
C33 C34 N8 C35 -167.2(9) . .
C33 C34 N8 Yb1 -2.9(11) . .
C36 C35 N8 C34 58.3(12) . .
C42 C35 N8 C34 -131.1(9) . .
C36 C35 N8 Yb1 -102.6(9) . .
C42 C35 N8 Yb1 68.0(11) . .
C46 C47 N9 C43 -3.1(17) . .
C46 C47 N9 Yb1 -177.6(8) . .
C44 C43 N9 C47 3.5(19) . .
C44 C43 N9 Yb1 178.1(11) . .
C49 C48 N10 C52 -1.6(17) . .
C49 C48 N10 Yb1 168.5(9) . .
C51 C52 N10 C48 0.9(16) . .
C51 C52 N10 Yb1 -169.6(8) . .
C102 C101 N101 C142 168.2(7) . .
C102 C101 N101 U2 18.8(10) . .
C141 C142 N101 C101 122.3(9) . .
C135 C142 N101 C101 -55.8(11) . .
C141 C142 N101 U2 -91.1(9) . .
C135 C142 N101 U2 90.8(9) . .
C104 C105 N102 C102 0.5(10) . .
C106 C105 N102 C102 -178.9(8) . .
C104 C105 N102 U2 -162.7(7) . .
C106 C105 N102 U2 17.9(13) . .
C103 C102 N102 C105 -0.9(10) . .
C101 C102 N102 C105 -177.3(8) . .
C103 C102 N102 U2 166.6(6) . .
C101 C102 N102 U2 -9.8(10) . .
C110 C109 N103 C112 0.6(10) . .
C106 C109 N103 C112 178.6(8) . .
C110 C109 N103 U2 166.1(7) . .
C106 C109 N103 U2 -15.8(14) . .
C111 C112 N103 C109 0.3(10) . .
C113 C112 N103 C109 177.8(8) . .
C111 C112 N103 U2 -168.6(6) . .
C113 C112 N103 U2 8.9(10) . .
C112 C113 N104 C114 -168.2(8) . .
C112 C113 N104 U2 -20.4(10) . .
C115 C114 N104 C113 -128.3(9) . .
C121 C114 N104 C113 51.2(11) . .
C115 C114 N104 U2 86.7(9) . .
C121 C114 N104 U2 -93.9(8) . .
C123 C122 N105 C121 -171.6(8) . .
C123 C122 N105 Yb2 9.0(10) . .
C114 C121 N105 C122 -121.6(9) . .
C120 C121 N105 C122 71.4(9) . .
C114 C121 N105 Yb2 57.7(11) . .
C120 C121 N105 Yb2 -109.3(7) . .
C125 C126 N106 C123 1.5(11) . .
C127 C126 N106 C123 176.4(9) . .
C125 C126 N106 Yb2 -174.8(7) . .
C127 C126 N106 Yb2 0.1(15) . .
C124 C123 N106 C126 0.1(11) . .
C122 C123 N106 C126 176.9(8) . .
C124 C123 N106 Yb2 177.2(7) . .
C122 C123 N106 Yb2 -5.9(11) . .
C131 C130 N107 C133 -3.1(11) . .
C127 C130 N107 C133 -178.1(9) . .
C131 C130 N107 Yb2 162.6(7) . .
C127 C130 N107 Yb2 -12.5(15) . .
C132 C133 N107 C130 2.3(11) . .
C134 C133 N107 C130 176.5(9) . .
Yb2 C133 N107 C130 169.2(10) . .
C132 C133 N107 Yb2 -167.0(7) . .
C134 C133 N107 Yb2 7.3(12) . .
C133 C134 N108 C135 166.4(9) . .
C133 C134 N108 Yb2 4.4(12) . .
C142 C135 N108 C134 130.9(10) . .
C136 C135 N108 C134 -55.1(12) . .
C142 C135 N108 Yb2 -71.0(11) . .
C136 C135 N108 Yb2 102.9(9) . .
C146 C147 N109 C143 4.4(17) . .
C146 C147 N109 Yb2 -168.5(10) . .
C144 C143 N109 C147 -1.1(15) . .
C144 C143 N109 Yb2 171.9(8) . .
C149 C148 N110 C152 1.8(16) . .
C149 C148 N110 Yb2 -171.0(9) . .
C151 C152 N110 C148 -0.3(16) . .
C151 C152 N110 Yb2 172.1(9) . .
Yb1 O1 U1 O2 -178.6(17) . .
Yb1 O1 U1 O2 -174(2) . 2_676
Yb1 O1 U1 N2 42(2) . .
Yb1 O1 U1 N3 -29(2) . .
Yb1 O1 U1 N1 106(2) . .
Yb1 O1 U1 N4 -94(2) . .
Yb1 O1 U1 U1 -174.3(19) . 2_676
U1 O2 U1 O1 5(3) 2_676 .
U1 O2 U1 O2 0.0 2_676 2_676
U1 O2 U1 N2 144.5(3) 2_676 .
U1 O2 U1 N3 -144.8(3) 2_676 .
U1 O2 U1 N1 78.4(3) 2_676 .
U1 O2 U1 N4 -78.7(3) 2_676 .
U1 O2 U1 Yb1 -3(12) 2_676 .
C5 N2 U1 O1 -106.8(9) . .
C2 N2 U1 O1 57.3(6) . .
C5 N2 U1 O2 76.9(9) . .
C2 N2 U1 O2 -119.0(6) . .
C5 N2 U1 O2 140.1(8) . 2_676
C2 N2 U1 O2 -55.8(8) . 2_676
C5 N2 U1 N3 -13.7(8) . .
C2 N2 U1 N3 150.4(7) . .
C5 N2 U1 N1 -177.0(9) . .
C2 N2 U1 N1 -13.0(6) . .
C5 N2 U1 N4 -36.0(10) . .
C2 N2 U1 N4 128.0(6) . .
C5 N2 U1 U1 103.2(8) . 2_676
C2 N2 U1 U1 -92.8(6) . 2_676
C5 N2 U1 Yb1 -103.5(9) . .
C2 N2 U1 Yb1 60.5(6) . .
C9 N3 U1 O1 106.7(9) . .
C12 N3 U1 O1 -58.1(6) . .
C9 N3 U1 O2 -76.2(9) . .
C12 N3 U1 O2 119.0(6) . .
C9 N3 U1 O2 -138.8(8) . 2_676
C12 N3 U1 O2 56.3(8) . 2_676
C9 N3 U1 N2 14.9(8) . .
C12 N3 U1 N2 -149.9(7) . .
C9 N3 U1 N1 36.5(10) . .
C12 N3 U1 N1 -128.4(6) . .
C9 N3 U1 N4 177.6(9) . .
C12 N3 U1 N4 12.8(6) . .
C9 N3 U1 U1 -102.2(8) . 2_676
C12 N3 U1 U1 92.9(6) . 2_676
C9 N3 U1 Yb1 104.4(9) . .
C12 N3 U1 Yb1 -60.5(6) . .
C1 N1 U1 O1 -84.2(6) . .
C42 N1 U1 O1 62.6(6) . .
C1 N1 U1 O2 101.6(6) . .
C42 N1 U1 O2 -111.6(6) . .
C1 N1 U1 O2 171.7(6) . 2_676
C42 N1 U1 O2 -41.5(6) . 2_676
C1 N1 U1 N2 16.8(6) . .
C42 N1 U1 N2 163.6(7) . .
C1 N1 U1 N3 -5.4(7) . .
C42 N1 U1 N3 141.4(6) . .
C1 N1 U1 N4 -116.0(6) . .
C42 N1 U1 N4 30.7(8) . .
C1 N1 U1 U1 140.7(6) . 2_676
C42 N1 U1 U1 -72.5(6) . 2_676
C1 N1 U1 Yb1 -79.3(6) . .
C42 N1 U1 Yb1 67.5(6) . .
C13 N4 U1 O1 85.4(6) . .
C14 N4 U1 O1 -63.3(6) . .
C13 N4 U1 O2 -100.5(6) . .
C14 N4 U1 O2 110.8(6) . .
C13 N4 U1 O2 -170.7(6) . 2_676
C14 N4 U1 O2 40.7(6) . 2_676
C13 N4 U1 N2 6.9(7) . .
C14 N4 U1 N2 -141.8(6) . .
C13 N4 U1 N3 -16.1(6) . .
C14 N4 U1 N3 -164.8(7) . .
C13 N4 U1 N1 117.1(6) . .
C14 N4 U1 N1 -31.5(8) . .
C13 N4 U1 U1 -139.7(6) . 2_676
C14 N4 U1 U1 71.7(6) . 2_676
C13 N4 U1 Yb1 80.4(6) . .
C14 N4 U1 Yb1 -68.3(6) . .
Yb2 O3 U2 O4 -177(2) . .
Yb2 O3 U2 O4 -169(3) . 2_585
Yb2 O3 U2 N103 47(3) . .
Yb2 O3 U2 N102 -24(3) . .
Yb2 O3 U2 N104 112(3) . .
Yb2 O3 U2 N101 -89(3) . .
Yb2 O3 U2 U2 -170(3) . 2_585
U2 O4 U2 O3 8(3) 2_585 .
U2 O4 U2 O4 0.0 2_585 2_585
U2 O4 U2 N103 144.2(3) 2_585 .
U2 O4 U2 N102 -145.0(3) 2_585 .
U2 O4 U2 N104 77.9(3) 2_585 .
U2 O4 U2 N101 -78.0(3) 2_585 .
U2 O4 U2 Yb2 6(4) 2_585 .
C109 N103 U2 O3 -106.1(9) . .
C112 N103 U2 O3 58.5(6) . .
C109 N103 U2 O4 77.8(9) . .
C112 N103 U2 O4 -117.6(6) . .
C109 N103 U2 O4 141.3(8) . 2_585
C112 N103 U2 O4 -54.1(8) . 2_585
C109 N103 U2 N102 -13.6(8) . .
C112 N103 U2 N102 151.0(7) . .
C109 N103 U2 N104 -177.5(9) . .
C112 N103 U2 N104 -12.9(6) . .
C109 N103 U2 N101 -36.2(10) . .
C112 N103 U2 N101 128.4(6) . .
C109 N103 U2 U2 104.2(8) . 2_585
C112 N103 U2 U2 -91.1(6) . 2_585
C109 N103 U2 Yb2 -104.0(8) . .
C112 N103 U2 Yb2 60.6(6) . .
C105 N102 U2 O3 103.9(8) . .
C102 N102 U2 O3 -58.4(6) . .
C105 N102 U2 O4 -78.6(9) . .
C102 N102 U2 O4 119.1(6) . .
C105 N102 U2 O4 -141.8(8) . 2_585
C102 N102 U2 O4 55.8(7) . 2_585
C105 N102 U2 N103 12.6(8) . .
C102 N102 U2 N103 -149.8(6) . .
C105 N102 U2 N104 33.5(10) . .
C102 N102 U2 N104 -128.9(6) . .
C105 N102 U2 N101 175.4(9) . .
C102 N102 U2 N101 13.0(5) . .
C105 N102 U2 U2 -104.6(8) . 2_585
C102 N102 U2 U2 93.0(6) . 2_585
C105 N102 U2 Yb2 102.8(8) . .
C102 N102 U2 Yb2 -59.6(6) . .
C113 N104 U2 O3 -82.6(6) . .
C114 N104 U2 O3 63.6(6) . .
C113 N104 U2 O4 102.8(6) . .
C114 N104 U2 O4 -111.0(6) . .
C113 N104 U2 O4 172.7(6) . 2_585
C114 N104 U2 O4 -41.0(6) . 2_585
C113 N104 U2 N103 17.1(6) . .
C114 N104 U2 N103 163.4(7) . .
C113 N104 U2 N102 -4.4(7) . .
C114 N104 U2 N102 141.9(6) . .
C113 N104 U2 N101 -116.8(6) . .
C114 N104 U2 N101 29.4(8) . .
C113 N104 U2 U2 141.7(6) . 2_585
C114 N104 U2 U2 -72.1(6) . 2_585
C113 N104 U2 Yb2 -79.9(6) . .
C114 N104 U2 Yb2 66.4(6) . .
C101 N101 U2 O3 83.7(6) . .
C142 N101 U2 O3 -64.5(6) . .
C101 N101 U2 O4 -102.1(6) . .
C142 N101 U2 O4 109.8(6) . .
C101 N101 U2 O4 -171.9(6) . 2_585
C142 N101 U2 O4 39.9(6) . 2_585
C101 N101 U2 N103 6.5(7) . .
C142 N101 U2 N103 -141.7(6) . .
C101 N101 U2 N102 -16.7(6) . .
C142 N101 U2 N102 -164.8(7) . .
C101 N101 U2 N104 117.8(6) . .
C142 N101 U2 N104 -30.3(8) . .
C101 N101 U2 U2 -141.0(6) . 2_585
C142 N101 U2 U2 70.8(6) . 2_585
C101 N101 U2 Yb2 80.7(6) . .
C142 N101 U2 Yb2 -67.4(6) . .
U1 O1 Yb1 N6 66(2) . .
U1 O1 Yb1 N7 -74(2) . .
U1 O1 Yb1 N10 1(2) . .
U1 O1 Yb1 N9 174(2) . .
U1 O1 Yb1 N5 103(2) . .
U1 O1 Yb1 N8 -114(2) . .
U1 O1 Yb1 C23 87(2) . .
U1 O1 Yb1 C22 99(2) . .
C26 N6 Yb1 O1 -146.8(9) . .
C23 N6 Yb1 O1 49.2(9) . .
C26 N6 Yb1 N7 6.4(10) . .
C23 N6 Yb1 N7 -157.6(8) . .
C26 N6 Yb1 N10 -82.4(10) . .
C23 N6 Yb1 N10 113.6(7) . .
C26 N6 Yb1 N9 103.7(10) . .
C23 N6 Yb1 N9 -60.4(7) . .
C26 N6 Yb1 N5 173.9(11) . .
C23 N6 Yb1 N5 9.8(7) . .
C26 N6 Yb1 N8 32.5(12) . .
C23 N6 Yb1 N8 -131.5(7) . .
C26 N6 Yb1 C23 164.0(15) . .
C26 N6 Yb1 C22 168.2(11) . .
C23 N6 Yb1 C22 4.2(6) . .
C26 N6 Yb1 U1 -140.6(9) . .
C23 N6 Yb1 U1 55.4(8) . .
C30 N7 Yb1 O1 138.3(9) . .
C33 N7 Yb1 O1 -40.6(8) . .
C30 N7 Yb1 N6 -17.3(9) . .
C33 N7 Yb1 N6 163.8(7) . .
C30 N7 Yb1 N10 65.3(9) . .
C33 N7 Yb1 N10 -113.6(7) . .
C30 N7 Yb1 N9 -109.2(9) . .
C33 N7 Yb1 N9 71.9(7) . .
C30 N7 Yb1 N5 -36.9(11) . .
C33 N7 Yb1 N5 144.2(6) . .
C30 N7 Yb1 N8 -179.3(10) . .
C33 N7 Yb1 N8 1.7(6) . .
C30 N7 Yb1 C23 -26.1(10) . .
C33 N7 Yb1 C23 154.9(6) . .
C30 N7 Yb1 C22 -32.9(10) . .
C33 N7 Yb1 C22 148.2(6) . .
C30 N7 Yb1 U1 132.2(8) . .
C33 N7 Yb1 U1 -46.7(7) . .
C48 N10 Yb1 O1 104.5(8) . .
C52 N10 Yb1 O1 -85.5(8) . .
C48 N10 Yb1 N6 -42.0(8) . .
C52 N10 Yb1 N6 128.0(8) . .
C48 N10 Yb1 N7 -115.2(8) . .
C52 N10 Yb1 N7 54.8(8) . .
C48 N10 Yb1 N9 16(3) . .
C52 N10 Yb1 N9 -174(2) . .
C48 N10 Yb1 N5 27.2(8) . .
C52 N10 Yb1 N5 -162.8(7) . .
C48 N10 Yb1 N8 178.2(8) . .
C52 N10 Yb1 N8 -11.8(8) . .
C48 N10 Yb1 C23 -20.4(8) . .
C52 N10 Yb1 C23 149.6(8) . .
C48 N10 Yb1 C22 3.9(9) . .
C52 N10 Yb1 C22 173.9(7) . .
C48 N10 Yb1 U1 104.6(8) . .
C52 N10 Yb1 U1 -85.4(7) . .
C47 N9 Yb1 O1 4.9(8) . .
C43 N9 Yb1 O1 -169.7(8) . .
C47 N9 Yb1 N6 149.7(8) . .
C43 N9 Yb1 N6 -24.9(8) . .
C47 N9 Yb1 N7 -137.0(8) . .
C43 N9 Yb1 N7 48.4(8) . .
C47 N9 Yb1 N10 93(2) . .
C43 N9 Yb1 N10 -82(2) . .
C47 N9 Yb1 N5 80.8(8) . .
C43 N9 Yb1 N5 -93.8(8) . .
C47 N9 Yb1 N8 -70.6(8) . .
C43 N9 Yb1 N8 114.8(8) . .
C47 N9 Yb1 C23 129.0(8) . .
C43 N9 Yb1 C23 -45.5(8) . .
C47 N9 Yb1 C22 104.7(8) . .
C43 N9 Yb1 C22 -69.8(8) . .
C47 N9 Yb1 U1 5.4(8) . .
C43 N9 Yb1 U1 -169.2(8) . .
C22 N5 Yb1 O1 -167.9(7) . .
C21 N5 Yb1 O1 42.6(7) . .
C22 N5 Yb1 N6 -10.9(6) . .
C21 N5 Yb1 N6 -160.4(8) . .
C22 N5 Yb1 N7 8.9(8) . .
C21 N5 Yb1 N7 -140.6(7) . .
C22 N5 Yb1 N10 -88.6(6) . .
C21 N5 Yb1 N10 121.9(7) . .
C22 N5 Yb1 N9 89.9(7) . .
C21 N5 Yb1 N9 -59.6(7) . .
C22 N5 Yb1 N8 132.2(6) . .
C21 N5 Yb1 N8 -17.3(9) . .
C22 N5 Yb1 C23 -5.6(6) . .
C21 N5 Yb1 C23 -155.1(9) . .
C21 N5 Yb1 C22 -149.5(11) . .
C22 N5 Yb1 U1 -163.6(6) . .
C21 N5 Yb1 U1 46.9(7) . .
C34 N8 Yb1 O1 153.6(7) . .
C35 N8 Yb1 O1 -44.5(7) . .
C34 N8 Yb1 N6 -26.0(8) . .
C35 N8 Yb1 N6 135.9(7) . .
C34 N8 Yb1 N7 0.6(6) . .
C35 N8 Yb1 N7 162.5(8) . .
C34 N8 Yb1 N10 77.8(7) . .
C35 N8 Yb1 N10 -120.2(7) . .
C34 N8 Yb1 N9 -104.4(7) . .
C35 N8 Yb1 N9 57.6(8) . .
C34 N8 Yb1 N5 -146.3(6) . .
C35 N8 Yb1 N5 15.7(9) . .
C34 N8 Yb1 C23 -62.8(9) . .
C35 N8 Yb1 C23 99.1(8) . .
C34 N8 Yb1 C22 -112.9(7) . .
C35 N8 Yb1 C22 49.1(10) . .
C34 N8 Yb1 U1 149.6(7) . .
C35 N8 Yb1 U1 -48.5(7) . .
C24 C23 Yb1 O1 -172.9(17) . .
C22 C23 Yb1 O1 26.4(7) . .
N6 C23 Yb1 O1 -146.1(7) . .
C24 C23 Yb1 N6 -26.8(15) . .
C22 C23 Yb1 N6 172.5(11) . .
C24 C23 Yb1 N7 -5.3(18) . .
C22 C23 Yb1 N7 -166.0(6) . .
N6 C23 Yb1 N7 21.4(7) . .
C24 C23 Yb1 N10 -92.0(18) . .
C22 C23 Yb1 N10 107.3(6) . .
N6 C23 Yb1 N10 -65.2(7) . .
C24 C23 Yb1 N9 92.3(18) . .
C22 C23 Yb1 N9 -68.4(6) . .
N6 C23 Yb1 N9 119.0(7) . .
C24 C23 Yb1 N5 165.8(19) . .
C22 C23 Yb1 N5 5.1(6) . .
N6 C23 Yb1 N5 -167.4(9) . .
C24 C23 Yb1 N8 52.1(19) . .
C22 C23 Yb1 N8 -108.6(7) . .
N6 C23 Yb1 N8 78.8(9) . .
C24 C23 Yb1 C22 161(2) . .
N6 C23 Yb1 C22 -172.5(11) . .
C24 C23 Yb1 U1 -167.7(17) . .
C22 C23 Yb1 U1 31.6(7) . .
N6 C23 Yb1 U1 -140.9(6) . .
N5 C22 Yb1 O1 12.2(7) . .
C23 C22 Yb1 O1 -158.1(6) . .
N5 C22 Yb1 N6 166.3(8) . .
C23 C22 Yb1 N6 -4.0(6) . .
N5 C22 Yb1 N7 -173.7(6) . .
C23 C22 Yb1 N7 16.0(7) . .
N5 C22 Yb1 N10 95.3(6) . .
C23 C22 Yb1 N10 -75.0(7) . .
N5 C22 Yb1 N9 -83.2(6) . .
C23 C22 Yb1 N9 106.6(7) . .
C23 C22 Yb1 N5 -170.3(10) . .
N5 C22 Yb1 N8 -74.7(8) . .
C23 C22 Yb1 N8 115.1(7) . .
N5 C22 Yb1 C23 170.3(10) . .
N5 C22 Yb1 U1 16.5(6) . .
C23 C22 Yb1 U1 -153.7(6) . .
O2 U1 Yb1 O1 9(12) . .
O2 U1 Yb1 O1 6(2) 2_676 .
N2 U1 Yb1 O1 -138(2) . .
N3 U1 Yb1 O1 151(2) . .
N1 U1 Yb1 O1 -72(2) . .
N4 U1 Yb1 O1 85(2) . .
U1 U1 Yb1 O1 6(2) 2_676 .
O1 U1 Yb1 N6 -119(2) . .
O2 U1 Yb1 N6 -110(12) . .
O2 U1 Yb1 N6 -112.9(3) 2_676 .
N2 U1 Yb1 N6 102.5(3) . .
N3 U1 Yb1 N6 31.8(3) . .
N1 U1 Yb1 N6 168.4(3) . .
N4 U1 Yb1 N6 -34.1(3) . .
U1 U1 Yb1 N6 -112.9(3) 2_676 .
O1 U1 Yb1 N7 111(2) . .
O2 U1 Yb1 N7 120(12) . .
O2 U1 Yb1 N7 117.1(3) 2_676 .
N2 U1 Yb1 N7 -27.4(3) . .
N3 U1 Yb1 N7 -98.1(3) . .
N1 U1 Yb1 N7 38.5(3) . .
N4 U1 Yb1 N7 -164.0(3) . .
U1 U1 Yb1 N7 117.2(3) 2_676 .
O1 U1 Yb1 N10 -179(2) . .
O2 U1 Yb1 N10 -170(12) . .
O2 U1 Yb1 N10 -172.5(3) 2_676 .
N2 U1 Yb1 N10 42.9(3) . .
N3 U1 Yb1 N10 -27.8(3) . .
N1 U1 Yb1 N10 108.8(3) . .
N4 U1 Yb1 N10 -93.7(3) . .
U1 U1 Yb1 N10 -172.5(2) 2_676 .
O1 U1 Yb1 N9 -6(2) . .
O2 U1 Yb1 N9 3(12) . .
O2 U1 Yb1 N9 0.1(2) 2_676 .
N2 U1 Yb1 N9 -144.4(3) . .
N3 U1 Yb1 N9 144.9(3) . .
N1 U1 Yb1 N9 -78.5(3) . .
N4 U1 Yb1 N9 79.0(2) . .
U1 U1 Yb1 N9 0.16(19) 2_676 .
O1 U1 Yb1 N5 -76(2) . .
O2 U1 Yb1 N5 -67(12) . .
O2 U1 Yb1 N5 -69.6(2) 2_676 .
N2 U1 Yb1 N5 145.8(2) . .
N3 U1 Yb1 N5 75.1(2) . .
N1 U1 Yb1 N5 -148.3(2) . .
N4 U1 Yb1 N5 9.3(2) . .
U1 U1 Yb1 N5 -69.57(17) 2_676 .
O1 U1 Yb1 N8 65(2) . .
O2 U1 Yb1 N8 75(12) . .
O2 U1 Yb1 N8 71.7(2) 2_676 .
N2 U1 Yb1 N8 -72.9(2) . .
N3 U1 Yb1 N8 -143.6(2) . .
N1 U1 Yb1 N8 -7.0(2) . .
N4 U1 Yb1 N8 150.6(2) . .
U1 U1 Yb1 N8 71.72(18) 2_676 .
O1 U1 Yb1 C23 -96(2) . .
O2 U1 Yb1 C23 -86(12) . .
O2 U1 Yb1 C23 -89.3(3) 2_676 .
N2 U1 Yb1 C23 126.1(3) . .
N3 U1 Yb1 C23 55.5(3) . .
N1 U1 Yb1 C23 -168.0(3) . .
N4 U1 Yb1 C23 -10.4(3) . .
U1 U1 Yb1 C23 -89.3(2) 2_676 .
O1 U1 Yb1 C22 -82(2) . .
O2 U1 Yb1 C22 -73(12) . .
O2 U1 Yb1 C22 -76.1(2) 2_676 .
N2 U1 Yb1 C22 139.4(2) . .
N3 U1 Yb1 C22 68.7(2) . .
N1 U1 Yb1 C22 -154.8(2) . .
N4 U1 Yb1 C22 2.8(2) . .
U1 U1 Yb1 C22 -76.05(17) 2_676 .
U2 O3 Yb2 N107 57(3) . .
U2 O3 Yb2 N106 -76(3) . .
U2 O3 Yb2 N109 172(3) . .
U2 O3 Yb2 N110 -3(3) . .
U2 O3 Yb2 N105 -120(3) . .
U2 O3 Yb2 N108 97(3) . .
U2 O3 Yb2 C133 74(3) . .
C130 N107 Yb2 O3 -125.9(9) . .
C133 N107 Yb2 O3 38.8(8) . .
C130 N107 Yb2 N106 22.5(9) . .
C133 N107 Yb2 N106 -172.8(7) . .
C130 N107 Yb2 N109 119.9(9) . .
C133 N107 Yb2 N109 -75.5(7) . .
C130 N107 Yb2 N110 -65.2(9) . .
C133 N107 Yb2 N110 99.5(7) . .
C130 N107 Yb2 N105 50.3(10) . .
C133 N107 Yb2 N105 -145.0(6) . .
C130 N107 Yb2 N108 -168.2(10) . .
C133 N107 Yb2 N108 -3.5(6) . .
C130 N107 Yb2 C133 -164.7(14) . .
C130 N107 Yb2 U2 -122.6(8) . .
C133 N107 Yb2 U2 42.1(8) . .
C126 N106 Yb2 O3 135.6(9) . .
C123 N106 Yb2 O3 -40.3(8) . .
C126 N106 Yb2 N107 -16.1(9) . .
C123 N106 Yb2 N107 168.0(7) . .
C126 N106 Yb2 N109 -112.5(9) . .
C123 N106 Yb2 N109 71.5(7) . .
C126 N106 Yb2 N110 64.2(9) . .
C123 N106 Yb2 N110 -111.7(7) . .
C126 N106 Yb2 N105 -176.7(10) . .
C123 N106 Yb2 N105 7.3(6) . .
C126 N106 Yb2 N108 -32.9(11) . .
C123 N106 Yb2 N108 151.2(6) . .
C126 N106 Yb2 C133 -18.9(9) . .
C123 N106 Yb2 C133 165.1(7) . .
C126 N106 Yb2 U2 132.1(8) . .
C123 N106 Yb2 U2 -43.8(8) . .
C147 N109 Yb2 O3 167.6(8) . .
C143 N109 Yb2 O3 -5.0(8) . .
C147 N109 Yb2 N107 -47.1(9) . .
C143 N109 Yb2 N107 140.3(7) . .
C147 N109 Yb2 N106 27.4(9) . .
C143 N109 Yb2 N106 -145.2(7) . .
C147 N109 Yb2 N110 -115(3) . .
C143 N109 Yb2 N110 73(3) . .
C147 N109 Yb2 N105 91.2(8) . .
C143 N109 Yb2 N105 -81.3(7) . .
C147 N109 Yb2 N108 -114.8(9) . .
C143 N109 Yb2 N108 72.7(7) . .
C147 N109 Yb2 C133 -69.6(8) . .
C143 N109 Yb2 C133 117.9(7) . .
C147 N109 Yb2 U2 167.9(8) . .
C143 N109 Yb2 U2 -4.6(7) . .
C148 N110 Yb2 O3 -78.8(8) . .
C152 N110 Yb2 O3 109.0(8) . .
C148 N110 Yb2 N107 134.3(8) . .
C152 N110 Yb2 N107 -37.9(8) . .
C148 N110 Yb2 N106 60.2(8) . .
C152 N110 Yb2 N106 -112.0(8) . .
C148 N110 Yb2 N109 -157(3) . .
C152 N110 Yb2 N109 30(3) . .
C148 N110 Yb2 N105 -4.2(8) . .
C152 N110 Yb2 N105 -176.4(7) . .
C148 N110 Yb2 N108 -157.2(8) . .
C152 N110 Yb2 N108 30.6(8) . .
C148 N110 Yb2 C133 157.3(8) . .
C152 N110 Yb2 C133 -14.9(8) . .
C148 N110 Yb2 U2 -78.9(8) . .
C152 N110 Yb2 U2 108.8(8) . .
C122 N105 Yb2 O3 140.6(5) . .
C121 N105 Yb2 O3 -38.7(6) . .
C122 N105 Yb2 N107 -37.0(6) . .
C121 N105 Yb2 N107 143.7(6) . .
C122 N105 Yb2 N106 -8.5(5) . .
C121 N105 Yb2 N106 172.2(7) . .
C122 N105 Yb2 N109 -117.4(6) . .
C121 N105 Yb2 N109 63.3(7) . .
C122 N105 Yb2 N110 65.1(6) . .
C121 N105 Yb2 N110 -114.2(6) . .
C122 N105 Yb2 N108 -156.5(5) . .
C121 N105 Yb2 N108 24.1(8) . .
C122 N105 Yb2 C133 -68.4(7) . .
C121 N105 Yb2 C133 112.3(7) . .
C122 N105 Yb2 U2 138.4(5) . .
C121 N105 Yb2 U2 -40.9(6) . .
C134 N108 Yb2 O3 -155.4(7) . .
C135 N108 Yb2 O3 45.7(7) . .
C134 N108 Yb2 N107 -0.4(6) . .
C135 N108 Yb2 N107 -159.3(8) . .
C134 N108 Yb2 N106 16.7(9) . .
C135 N108 Yb2 N106 -142.2(7) . .
C134 N108 Yb2 N109 104.2(7) . .
C135 N108 Yb2 N109 -54.7(7) . .
C134 N108 Yb2 N110 -75.8(7) . .
C135 N108 Yb2 N110 125.3(7) . .
C134 N108 Yb2 N105 141.8(6) . .
C135 N108 Yb2 N105 -17.1(9) . .
C134 N108 Yb2 C133 -2.2(6) . .
C135 N108 Yb2 C133 -161.2(9) . .
C134 N108 Yb2 U2 -152.8(7) . .
C135 N108 Yb2 U2 48.2(7) . .
N107 C133 Yb2 O3 -152.8(6) . .
C132 C133 Yb2 O3 -127.9(15) . .
C134 C133 Yb2 O3 33.6(7) . .
C132 C133 Yb2 N107 24.9(14) . .
C134 C133 Yb2 N107 -173.6(10) . .
N107 C133 Yb2 N106 7.0(7) . .
C132 C133 Yb2 N106 31.9(15) . .
C134 C133 Yb2 N106 -166.6(6) . .
N107 C133 Yb2 N109 106.8(7) . .
C132 C133 Yb2 N109 131.7(15) . .
C134 C133 Yb2 N109 -66.8(6) . .
N107 C133 Yb2 N110 -77.0(7) . .
C132 C133 Yb2 N110 -52.1(15) . .
C134 C133 Yb2 N110 109.4(6) . .
N107 C133 Yb2 N105 61.6(9) . .
C132 C133 Yb2 N105 86.5(16) . .
C134 C133 Yb2 N105 -112.0(7) . .
N107 C133 Yb2 N108 175.6(8) . .
C132 C133 Yb2 N108 -159.5(17) . .
C134 C133 Yb2 N108 2.0(5) . .
N107 C133 Yb2 U2 -149.9(6) . .
C132 C133 Yb2 U2 -125.0(15) . .
C134 C133 Yb2 U2 36.5(6) . .
O4 U2 Yb2 O3 5(5) . .
O4 U2 Yb2 O3 11(3) 2_585 .
N103 U2 Yb2 O3 -133(3) . .
N102 U2 Yb2 O3 156(3) . .
N104 U2 Yb2 O3 -68(3) . .
N101 U2 Yb2 O3 90(3) . .
U2 U2 Yb2 O3 11(3) 2_585 .
O3 U2 Yb2 N107 -125(3) . .
O4 U2 Yb2 N107 -120(4) . .
O4 U2 Yb2 N107 -114.5(3) 2_585 .
N103 U2 Yb2 N107 101.3(3) . .
N102 U2 Yb2 N107 30.6(3) . .
N104 U2 Yb2 N107 167.0(3) . .
N101 U2 Yb2 N107 -35.6(3) . .
U2 U2 Yb2 N107 -114.7(3) 2_585 .
O3 U2 Yb2 N106 107(3) . .
O4 U2 Yb2 N106 112(4) . .
O4 U2 Yb2 N106 117.9(3) 2_585 .
N103 U2 Yb2 N106 -26.3(3) . .
N102 U2 Yb2 N106 -97.1(3) . .
N104 U2 Yb2 N106 39.4(3) . .
N101 U2 Yb2 N106 -163.3(3) . .
U2 U2 Yb2 N106 117.6(3) 2_585 .
O3 U2 Yb2 N109 -8(3) . .
O4 U2 Yb2 N109 -3(4) . .
O4 U2 Yb2 N109 2.7(2) 2_585 .
N103 U2 Yb2 N109 -141.5(3) . .
N102 U2 Yb2 N109 147.8(2) . .
N104 U2 Yb2 N109 -75.8(3) . .
N101 U2 Yb2 N109 81.6(3) . .
U2 U2 Yb2 N109 2.47(19) 2_585 .
O3 U2 Yb2 N110 177(3) . .
O4 U2 Yb2 N110 -177(4) . .
O4 U2 Yb2 N110 -172.0(3) 2_585 .
N103 U2 Yb2 N110 43.8(3) . .
N102 U2 Yb2 N110 -26.9(3) . .
N104 U2 Yb2 N110 109.5(3) . .
N101 U2 Yb2 N110 -93.1(3) . .
U2 U2 Yb2 N110 -172.2(2) 2_585 .
O3 U2 Yb2 N105 59(3) . .
O4 U2 Yb2 N105 65(4) . .
O4 U2 Yb2 N105 70.29(19) 2_585 .
N103 U2 Yb2 N105 -73.9(2) . .
N102 U2 Yb2 N105 -144.63(19) . .
N104 U2 Yb2 N105 -8.2(2) . .
N101 U2 Yb2 N105 149.2(2) . .
U2 U2 Yb2 N105 70.08(12) 2_585 .
O3 U2 Yb2 N108 -82(3) . .
O4 U2 Yb2 N108 -77(4) . .
O4 U2 Yb2 N108 -71.3(2) 2_585 .
N103 U2 Yb2 N108 144.6(2) . .
N102 U2 Yb2 N108 73.8(2) . .
N104 U2 Yb2 N108 -149.8(2) . .
N101 U2 Yb2 N108 7.6(2) . .
U2 U2 Yb2 N108 -71.50(18) 2_585 .
O3 U2 Yb2 C133 -107(3) . .
O4 U2 Yb2 C133 -102(4) . .
O4 U2 Yb2 C133 -96.4(3) 2_585 .
N103 U2 Yb2 C133 119.4(3) . .
N102 U2 Yb2 C133 48.6(3) . .
N104 U2 Yb2 C133 -174.9(3) . .
N101 U2 Yb2 C133 -17.6(3) . .
U2 U2 Yb2 C133 -96.7(2) 2_585 .
C204 N200 C200 C201 0.0 . .
N200 C200 C201 C202 0.0 . .
C200 C201 C202 C203 0.0 . .
C201 C202 C203 C204 0.0 . .
C202 C203 C204 N200 0.0 . .
C200 N200 C204 C203 0.0 . .
